data_2108687
loop_
_publ_author_name
'Zhang, Xiaoyu'
'Yang, Qinglin'
'Yun, Meng'
'Si, Changdai'
'An, Ning'
'Jia, Meimei'
'Liu, Jiacheng'
'Dong, Xiuyan'

_publ_section_title
;
 Seven new metal--organic frameworks assembled from semi-rigid
 polycarboxylate and auxiliary N-donor ligands: syntheses, structures and
 properties
;
_journal_coeditor_code RM5037SUP1
_journal_issue 6
_journal_name_full 'Acta Crystallographica Section B'
_journal_page_first
;
;
_journal_paper_doi 10.1107/S2052520620012834
_journal_volume 76
_journal_year 2020
_chemical_formula_iupac '[Co4 (C16 H6 O9)2 (C16 H12 N2)4], 2C16 H12 N2'
_chemical_formula_moiety 'C96 H60 Co4 N8 O18, 2(C16 H12 N2)'
_chemical_formula_sum 'C128 H85 Co4 N12 O18'
_chemical_formula_weight 2314.79
_chemical_name_systematic
;Poly[[tetrakis[\m-1,4-bis(pyridin-4-yl)benzene]bis[\m~5~-3-(3,5-dicarboxylatophenoxy)phthalato]tetracobalt(II)] 
bis[1,4-bis(pyridin-4-yl)benzene]]
;
_space_group_crystal_system monoclinic
_space_group_IT_number 14
_space_group_name_Hall '-P 2ybc'
_space_group_name_H-M_alt 'P 1 21/c 1'
_atom_sites_solution_hydrogens geom
_audit_creation_method SHELXL-2018/3
_cell_angle_alpha 90
_cell_angle_beta 94.255(5)
_cell_angle_gamma 90
_cell_formula_units_Z 4
_cell_length_a 31.055(9)
_cell_length_b 23.792(6)
_cell_length_c 16.540(4)
_cell_measurement_reflns_used 3076
_cell_measurement_temperature 296(2)
_cell_measurement_theta_max 21.54
_cell_measurement_theta_min 2.16
_cell_volume 12187(6)
_computing_cell_refinement 'SMART (Bruker, 2008)'
_computing_data_collection 'SMART (Bruker, 2008)'
_computing_data_reduction 'SAINT (Bruker, 2008)'
_computing_molecular_graphics 'SHELXTL (Sheldrick, 2008)'
_computing_publication_material 'SHELXTL (Sheldrick, 2008)'
_computing_structure_refinement 'SHELXL2018 (Sheldrick, 2015b)'
_computing_structure_solution 'SHELXT2018 (Sheldrick, 2015a)'
_diffrn_ambient_temperature 296(2)
_diffrn_measured_fraction_theta_full 0.978
_diffrn_measured_fraction_theta_max 0.978
_diffrn_measurement_device_type 'Bruker SMART APEX CCD area detector'
_diffrn_measurement_method 'phi and omega scans'
_diffrn_radiation_type MoK\a
_diffrn_radiation_wavelength 0.71073
_diffrn_reflns_av_R_equivalents 0.0728
_diffrn_reflns_av_unetI/netI 0.1052
_diffrn_reflns_Laue_measured_fraction_full 0.978
_diffrn_reflns_Laue_measured_fraction_max 0.978
_diffrn_reflns_limit_h_max 36
_diffrn_reflns_limit_h_min -36
_diffrn_reflns_limit_k_max 27
_diffrn_reflns_limit_k_min -28
_diffrn_reflns_limit_l_max 17
_diffrn_reflns_limit_l_min -19
_diffrn_reflns_number 50457
_diffrn_reflns_point_group_measured_fraction_full 0.978
_diffrn_reflns_point_group_measured_fraction_max 0.978
_diffrn_reflns_theta_full 25.009
_diffrn_reflns_theta_max 25.009
_diffrn_reflns_theta_min 1.079
_exptl_absorpt_coefficient_mu 0.603
_exptl_absorpt_correction_T_max 0.8991
_exptl_absorpt_correction_T_min 0.8589
_exptl_absorpt_correction_type multi-scan
_exptl_absorpt_process_details '(SADABS; Sheldrick, 1997)'
_exptl_crystal_colour purple
_exptl_crystal_density_diffrn 1.262
_exptl_crystal_density_method 'not measured'
_exptl_crystal_description block
_exptl_crystal_F_000 4756
_exptl_crystal_size_max 0.260
_exptl_crystal_size_mid 0.220
_exptl_crystal_size_min 0.180
_refine_diff_density_max 0.906
_refine_diff_density_min -0.763
_refine_diff_density_rms 0.118
_refine_ls_extinction_method none
_refine_ls_goodness_of_fit_ref 1.000
_refine_ls_hydrogen_treatment constr
_refine_ls_matrix_type full
_refine_ls_number_parameters 1447
_refine_ls_number_reflns 21028
_refine_ls_number_restraints 24
_refine_ls_restrained_S_all 1.003
_refine_ls_R_factor_all 0.1677
_refine_ls_R_factor_gt 0.1060
_refine_ls_shift/su_max 0.000
_refine_ls_shift/su_mean 0.000
_refine_ls_structure_factor_coef Fsqd
_refine_ls_weighting_details 'w=1/[\s^2^(Fo^2^)+(0.1000P)^2^+95.0000P] where P=(Fo^2^+2Fc^2^)/3'
_refine_ls_weighting_scheme calc
_refine_ls_wR_factor_gt 0.2474
_refine_ls_wR_factor_ref 0.2800
_reflns_Friedel_coverage 0.000
_reflns_number_gt 11440
_reflns_number_total 21028
_reflns_threshold_expression 'I > 2\s(I)'
_cod_data_source_file rm5037sup1.cif
_cod_data_source_block 6
_cod_original_sg_symbol_H-M 'P 21/c'
_cod_database_code 2108687
_publcif_datablock.id {ad27b25f-38ac-40e5-82aa-abc7b9d99d66}

_shelx_shelxl_version_number 2018/3
_shelx_space_group_comment
;
The symmetry employed for this shelxl refinement is uniquely defined
by the following loop, which should always be used as a source of
symmetry information in preference to the above space-group names.
They are only intended as comments.
;
_shelx_estimated_absorpt_t_min 0.859
_shelx_estimated_absorpt_t_max 0.899

loop_
_space_group_symop_operation_xyz
'x, y, z'
'-x, y+1/2, -z+1/2'
'-x, -y, -z'
'x, -y-1/2, z-1/2'

loop_
_atom_site_label
_atom_site_type_symbol
_atom_site_fract_x
_atom_site_fract_y
_atom_site_fract_z
_atom_site_U_iso_or_equiv
_atom_site_adp_type
_atom_site_occupancy
_atom_site_site_symmetry_order
_atom_site_calc_flag
_atom_site_refinement_flags_posn
_atom_site_refinement_flags_adp
_atom_site_refinement_flags_occupancy
_atom_site_disorder_assembly
_atom_site_disorder_group
C1 C 0.2867(2) 0.6826(3) 0.8688(4) 0.0209(15) Uani 1 1 d . . . . .
C2 C 0.2902(2) 0.6527(3) 0.7890(4) 0.0212(15) Uani 1 1 d . . . . .
C3 C 0.2865(2) 0.6833(3) 0.7160(4) 0.0254(16) Uani 1 1 d . . . . .
H3 H 0.281353 0.721729 0.717179 0.030 Uiso 1 1 calc R U . . .
C4 C 0.2905(2) 0.6571(3) 0.6435(4) 0.0246(16) Uani 1 1 d . . . . .
C5 C 0.2972(2) 0.6001(3) 0.6410(4) 0.0290(17) Uani 1 1 d . . . . .
H5 H 0.299233 0.582098 0.591525 0.035 Uiso 1 1 calc R U . . .
C6 C 0.3009(2) 0.5696(3) 0.7118(4) 0.0281(17) Uani 1 1 d . . . . .
C7 C 0.2972(2) 0.5954(3) 0.7849(5) 0.0302(17) Uani 1 1 d . . . . .
H7 H 0.299401 0.574208 0.832230 0.036 Uiso 1 1 calc R U . . .
C8 C 0.3121(3) 0.4786(3) 0.7712(4) 0.0270(17) Uani 1 1 d . . . . .
C9 C 0.3509(3) 0.4757(4) 0.8164(5) 0.040(2) Uani 1 1 d . . . . .
H9 H 0.374211 0.497417 0.802898 0.048 Uiso 1 1 calc R U . . .
C10 C 0.3548(3) 0.4397(4) 0.8826(5) 0.044(2) Uani 1 1 d . . . . .
H10 H 0.380769 0.437865 0.914320 0.053 Uiso 1 1 calc R U . . .
C11 C 0.3205(3) 0.4066(3) 0.9018(5) 0.041(2) Uani 1 1 d . . . . .
H11 H 0.323650 0.382480 0.946097 0.049 Uiso 1 1 calc R U . . .
C12 C 0.2804(2) 0.4089(3) 0.8547(4) 0.0283(17) Uani 1 1 d . . . . .
C13 C 0.2762(2) 0.4442(3) 0.7869(4) 0.0255(16) Uani 1 1 d . . . . .
C14 C 0.2349(3) 0.4504(3) 0.7330(4) 0.0296(17) Uani 1 1 d . . . . .
C15 C 0.2087(3) 0.9827(3) 0.8290(5) 0.0345(19) Uani 1 1 d . . . . .
C16 C 0.1656(3) 0.9818(3) 0.7949(6) 0.046(2) Uani 1 1 d . . . . .
H16 H 0.145305 1.005904 0.814627 0.055 Uiso 1 1 calc R U . . .
C17 C 0.1537(3) 0.9461(3) 0.7340(5) 0.043(2) Uani 1 1 d . . . . .
H17 H 0.125137 0.945006 0.712614 0.052 Uiso 1 1 calc R U . . .
C18 C 0.1844(3) 0.9110(4) 0.7031(5) 0.042(2) Uani 1 1 d . . . . .
H18 H 0.176679 0.888227 0.658689 0.050 Uiso 1 1 calc R U . . .
C19 C 0.2266(2) 0.9095(3) 0.7380(5) 0.0288(17) Uani 1 1 d . . . . .
C20 C 0.2388(2) 0.9469(3) 0.8024(5) 0.0290(17) Uani 1 1 d . . . . .
C21 C 0.2843(3) 0.9500(4) 0.8415(5) 0.042(2) Uani 1 1 d . . . . .
C22 C 0.2580(2) 0.8675(3) 0.7059(5) 0.0283(17) Uani 1 1 d . . . . .
C23 C 0.2200(2) 1.0734(3) 0.8842(5) 0.0319(18) Uani 1 1 d . . . . .
C24 C 0.2156(2) 0.3000(3) 0.5185(4) 0.0276(17) Uani 1 1 d . . . . .
C25 C 0.2177(3) 0.3353(3) 0.4440(4) 0.0312(18) Uani 1 1 d . . . . .
C26 C 0.2174(2) 0.3115(3) 0.3691(4) 0.0239(16) Uani 1 1 d . . . . .
H26 H 0.215332 0.272668 0.363871 0.029 Uiso 1 1 calc R U . . .
C27 C 0.2201(2) 0.3443(3) 0.3012(4) 0.0241(16) Uani 1 1 d . . . . .
C28 C 0.2202(2) 0.4016(3) 0.3073(4) 0.0289(17) Uani 1 1 d . . . . .
H28 H 0.220446 0.423852 0.261035 0.035 Uiso 1 1 calc R U . . .
C29 C 0.2208(3) 0.3941(3) 0.4526(5) 0.0318(18) Uani 1 1 d . . . . .
H29 H 0.223295 0.410473 0.503787 0.038 Uiso 1 1 calc R U . . .
C30 C 0.1322(3) 0.1371(4) 0.5924(5) 0.041(2) Uani 1 1 d . . . . .
H30 H 0.146528 0.127692 0.641905 0.050 Uiso 1 1 calc R U . . .
C31 C 0.0881(3) 0.1361(4) 0.5866(6) 0.055(3) Uani 1 1 d . . . . .
H31 H 0.073201 0.126222 0.631231 0.066 Uiso 1 1 calc R U . . .
C32 C 0.0657(3) 0.1498(3) 0.5139(5) 0.039(2) Uani 1 1 d . . . . .
C33 C 0.0902(3) 0.1621(4) 0.4490(6) 0.054(3) Uani 1 1 d . . . . .
H33 H 0.076573 0.169691 0.398176 0.064 Uiso 1 1 calc R U . . .
C34 C 0.1342(3) 0.1629(4) 0.4602(6) 0.049(2) Uani 1 1 d . . . . .
H34 H 0.149795 0.172161 0.416220 0.059 Uiso 1 1 calc R U . . .
C35 C 0.0169(3) 0.1531(4) 0.5065(6) 0.047(2) Uani 1 1 d . . . . .
C36 C -0.0064(3) 0.1386(4) 0.5721(6) 0.055(3) Uani 1 1 d . . . . .
H36 H 0.007959 0.125069 0.619453 0.066 Uiso 1 1 calc R U . . .
C37 C -0.0511(3) 0.1443(5) 0.5671(7) 0.063(3) Uani 1 1 d . . . . .
H37 H -0.066190 0.133150 0.610940 0.076 Uiso 1 1 calc R U . . .
C38 C -0.0737(3) 0.1659(4) 0.4995(6) 0.049(2) Uani 1 1 d . . . . .
C39 C -0.0511(3) 0.1769(5) 0.4326(6) 0.067(3) Uani 1 1 d . . . . .
H39 H -0.065652 0.187447 0.383815 0.080 Uiso 1 1 calc R U . . .
C40 C -0.0062(3) 0.1721(5) 0.4385(7) 0.066(3) Uani 1 1 d . . . . .
H40 H 0.008698 0.182403 0.394006 0.080 Uiso 1 1 calc R U . . .
C41 C -0.1214(3) 0.1746(4) 0.4977(6) 0.045(2) Uani 1 1 d . . . . .
C42 C -0.1465(3) 0.1438(4) 0.5469(6) 0.056(3) Uani 1 1 d . . . . .
H42 H -0.134006 0.117731 0.583438 0.067 Uiso 1 1 calc R U . . .
C43 C -0.1420(3) 0.2128(4) 0.4475(6) 0.059(3) Uani 1 1 d . . . . .
H43 H -0.126219 0.235242 0.414411 0.070 Uiso 1 1 calc R U . . .
C44 C 0.2209(2) 0.1840(3) 0.7191(4) 0.0241(16) Uani 1 1 d . . . . .
C45 C 0.2446(2) 0.1299(3) 0.3807(4) 0.0258(16) Uani 1 1 d . . . . .
C46 C 0.3165(3) 0.1752(4) 0.6150(6) 0.052(2) Uani 1 1 d . . . . .
H46 H 0.305580 0.149438 0.650577 0.062 Uiso 1 1 calc R U . . .
C47 C 0.3609(3) 0.1870(5) 0.6215(6) 0.060(3) Uani 1 1 d . . . . .
H47 H 0.378688 0.167553 0.659648 0.072 Uiso 1 1 calc R U . . .
C48 C 0.3788(3) 0.2257(4) 0.5744(6) 0.048(2) Uani 1 1 d . . . . .
C49 C 0.3498(3) 0.2507(4) 0.5163(6) 0.050(2) Uani 1 1 d . . . . .
H49 H 0.359629 0.277263 0.480797 0.060 Uiso 1 1 calc R U . . .
C50 C 0.3068(3) 0.2361(4) 0.5116(5) 0.046(2) Uani 1 1 d . . . . .
H50 H 0.288430 0.253028 0.471805 0.056 Uiso 1 1 calc R U . . .
C51 C 0.4250(3) 0.2409(5) 0.5825(6) 0.053(3) Uani 1 1 d . . . . .
C52 C 0.4565(3) 0.2041(5) 0.6188(9) 0.093(5) Uani 1 1 d . . . . .
H52 H 0.448323 0.169063 0.637461 0.112 Uiso 1 1 calc R U . . .
C53 C 0.3127(3) 0.2783(4) 0.7729(5) 0.043(2) Uani 1 1 d . . . . .
H53 H 0.296021 0.251771 0.797764 0.051 Uiso 1 1 calc R U . . .
C54 C 0.3564(3) 0.2796(4) 0.7933(6) 0.053(2) Uani 1 1 d . . . . .
H54 H 0.368133 0.253673 0.830827 0.063 Uiso 1 1 calc R U . . .
C55 C 0.3832(2) 0.3176(4) 0.7604(5) 0.040(2) Uani 1 1 d . . . . .
C56 C 0.3639(3) 0.3513(4) 0.6990(5) 0.042(2) Uani 1 1 d . . . . .
H56 H 0.380484 0.375551 0.669947 0.051 Uiso 1 1 calc R U . . .
C57 C 0.3189(3) 0.3478(4) 0.6818(5) 0.041(2) Uani 1 1 d . . . . .
H57 H 0.306384 0.371218 0.641582 0.049 Uiso 1 1 calc R U . . .
C58 C 0.4297(3) 0.3231(5) 0.7869(7) 0.062(3) Uani 1 1 d . . . . .
C59 C 0.4537(4) 0.3680(7) 0.7720(10) 0.116(6) Uani 1 1 d . . . . .
H59 H 0.440556 0.397945 0.743655 0.139 Uiso 1 1 calc R U . . .
C60 C 0.4971(4) 0.3720(6) 0.7966(10) 0.100(5) Uani 1 1 d . . . . .
H60 H 0.512508 0.403644 0.782962 0.120 Uiso 1 1 calc R U . . .
C61 C 0.5173(3) 0.3307(6) 0.8400(7) 0.074(3) Uani 1 1 d . . . . .
C62 C 0.4946(4) 0.2803(6) 0.8493(9) 0.098 Uani 1 1 d . U . . .
H62 H 0.508539 0.249525 0.873989 0.117 Uiso 1 1 calc R U . . .
C63 C 0.4500(5) 0.2763(7) 0.8208(9) 0.108 Uani 1 1 d . U . . .
H63 H 0.435039 0.242686 0.825014 0.130 Uiso 1 1 calc R U . . .
C64 C 0.1304(3) 0.2899(3) 0.6499(6) 0.042(2) Uani 1 1 d . . . . .
H64 H 0.144972 0.261822 0.623936 0.050 Uiso 1 1 calc R U . . .
C65 C 0.0864(3) 0.2918(4) 0.6363(6) 0.053(3) Uani 1 1 d . . . . .
H65 H 0.072096 0.267033 0.600032 0.063 Uiso 1 1 calc R U . . .
C66 C 0.0633(3) 0.3313(4) 0.6774(5) 0.040(2) Uani 1 1 d . . . . .
C67 C 0.0870(3) 0.3690(4) 0.7248(6) 0.050(2) Uani 1 1 d . . . . .
H67 H 0.072902 0.397216 0.751341 0.060 Uiso 1 1 calc R U . . .
C68 C 0.1315(3) 0.3658(4) 0.7341(5) 0.041(2) Uani 1 1 d . . . . .
H68 H 0.146485 0.392384 0.766403 0.050 Uiso 1 1 calc R U . . .
C69 C 0.0149(3) 0.3324(4) 0.6679(6) 0.045(2) Uani 1 1 d . . . . .
C70 C -0.0084(3) 0.3825(4) 0.6604(6) 0.051(3) Uani 1 1 d . . . . .
H70 H 0.006004 0.416824 0.662696 0.062 Uiso 1 1 calc R U . . .
C71 C -0.0541(3) 0.3811(4) 0.6491(7) 0.054(3) Uani 1 1 d . . . . .
H71 H -0.069391 0.414717 0.645402 0.065 Uiso 1 1 calc R U . . .
C72 C -0.0081(3) 0.2818(4) 0.6625(9) 0.081(4) Uani 1 1 d . . . . .
H72 H 0.006379 0.247600 0.666269 0.098 Uiso 1 1 calc R U . . .
C73 C 0.1874(3) 0.7184(4) 1.0544(6) 0.055(3) Uani 1 1 d . . . . .
H73 H 0.200704 0.744962 1.089113 0.066 Uiso 1 1 calc R U . . .
C74 C 0.1915(3) 0.6525(4) 0.9595(5) 0.043(2) Uani 1 1 d . . . . .
H74 H 0.208054 0.631716 0.925698 0.051 Uiso 1 1 calc R U . . .
C75 C 0.3758(3) 0.7021(6) 1.0454(7) 0.078(3) Uani 1 1 d . U . . .
H75 H 0.365840 0.726807 1.004617 0.094 Uiso 1 1 calc R U . . .
C76 C 0.4203(4) 0.7018(6) 1.0717(8) 0.090(4) Uani 1 1 d . U . . .
H76 H 0.438926 0.726577 1.048213 0.108 Uiso 1 1 calc R U . . .
C77 C 0.4363(3) 0.6662(5) 1.1300(6) 0.062(3) Uani 1 1 d . . . . .
C78 C 0.4065(3) 0.6314(5) 1.1634(7) 0.062(3) Uani 1 1 d . . . . .
H78 H 0.415634 0.606315 1.204239 0.074 Uiso 1 1 calc R U . . .
C79 C 0.3630(3) 0.6337(5) 1.1366(6) 0.058(3) Uani 1 1 d . . . . .
H79 H 0.343907 0.610297 1.161186 0.069 Uiso 1 1 calc R U . . .
C80 C 0.1931(2) 0.8606(3) 0.9236(5) 0.0332(18) Uani 1 1 d . . . . .
H80 H 0.209073 0.884967 0.958019 0.040 Uiso 1 1 calc R U . . .
C81 C 0.1490(3) 0.8654(4) 0.9178(5) 0.041(2) Uani 1 1 d . . . . .
H81 H 0.135720 0.892802 0.947302 0.049 Uiso 1 1 calc R U . . .
C82 C 0.1243(2) 0.8292(4) 0.8678(5) 0.040(2) Uani 1 1 d . . . . .
C83 C 0.1470(3) 0.7894(4) 0.8263(6) 0.047(2) Uani 1 1 d . . . . .
H83 H 0.132093 0.763881 0.791983 0.056 Uiso 1 1 calc R U . . .
C84 C 0.1913(3) 0.7875(3) 0.8358(6) 0.042(2) Uani 1 1 d . . . . .
H84 H 0.205554 0.760022 0.808109 0.051 Uiso 1 1 calc R U . . .
C85 C 0.0758(3) 0.8320(3) 0.8562(5) 0.039(2) Uani 1 1 d . . . . .
C86 C 0.0532(3) 0.7837(4) 0.8486(8) 0.078(4) Uani 1 1 d . . . . .
H86 H 0.068325 0.749895 0.850917 0.093 Uiso 1 1 calc R U . . .
C87 C 0.3696(3) 0.7761(4) 0.8216(5) 0.046(2) Uani 1 1 d . . . . .
H87 H 0.351782 0.758814 0.781237 0.056 Uiso 1 1 calc R U . . .
C88 C 0.4135(3) 0.7643(5) 0.8261(6) 0.059(3) Uani 1 1 d . . . . .
H88 H 0.424531 0.740870 0.787548 0.070 Uiso 1 1 calc R U . . .
C89 C 0.4407(3) 0.7866(4) 0.8860(6) 0.047(2) Uani 1 1 d . . . . .
C90 C 0.4236(3) 0.8243(5) 0.9389(7) 0.063(3) Uani 1 1 d . . . . .
H90 H 0.441082 0.841887 0.979331 0.075 Uiso 1 1 calc R U . . .
C91 C 0.3793(3) 0.8353(4) 0.9298(6) 0.056(3) Uani 1 1 d . . . . .
H91 H 0.368299 0.860976 0.965271 0.067 Uiso 1 1 calc R U . . .
C92 C 0.4871(3) 0.7700(4) 0.8971(6) 0.052(2) Uani 1 1 d . . . . .
C93 C 0.5179(3) 0.8080(5) 0.9295(8) 0.068(3) Uani 1 1 d . . . . .
H93 H 0.509246 0.843686 0.944631 0.082 Uiso 1 1 calc R U . . .
C94 C 0.5610(3) 0.7938(5) 0.9394(8) 0.078(4) Uani 1 1 d . . . . .
H94 H 0.580976 0.819884 0.961003 0.094 Uiso 1 1 calc R U . . .
C95 C 0.5006(3) 0.7201(6) 0.8732(9) 0.094(5) Uani 1 1 d . . . . .
H95 H 0.480352 0.694874 0.850097 0.112 Uiso 1 1 calc R U . . .
C96 C 0.0972(5) 0.6649(6) 0.6769(10) 0.094(5) Uani 1 1 d . . . . .
H96 H 0.075256 0.690594 0.683766 0.113 Uiso 1 1 calc R U . . .
C97 C 0.0877(4) 0.6181(5) 0.6350(8) 0.070(3) Uani 1 1 d . . . . .
H97 H 0.059408 0.612744 0.613857 0.084 Uiso 1 1 calc R U . . .
C98 C 0.1173(3) 0.5779(4) 0.6218(6) 0.052(2) Uani 1 1 d . . . . .
C99 C 0.1602(4) 0.5910(5) 0.6546(7) 0.067(3) Uani 1 1 d . . . . .
H99 H 0.182648 0.565922 0.648101 0.080 Uiso 1 1 calc R U . . .
C100 C 0.1679(5) 0.6398(6) 0.6949(10) 0.109(5) Uani 1 1 d . . . . .
H100 H 0.196082 0.648363 0.713696 0.131 Uiso 1 1 calc R U . . .
C101 C 0.1064(3) 0.5256(4) 0.5746(6) 0.051(2) Uani 1 1 d . . . . .
C102 C 0.0691(4) 0.5234(5) 0.5239(7) 0.072(3) Uani 1 1 d . . . . .
H102 H 0.051168 0.554702 0.518335 0.087 Uiso 1 1 calc R U . . .
C103 C 0.0581(3) 0.4742(5) 0.4807(7) 0.069(3) Uani 1 1 d . . . . .
H103 H 0.032022 0.472232 0.449530 0.083 Uiso 1 1 calc R U . . .
C104 C 0.0861(3) 0.4277(4) 0.4840(6) 0.057(3) Uani 1 1 d . . . . .
C105 C 0.1239(3) 0.4307(5) 0.5348(6) 0.058(3) Uani 1 1 d . . . . .
H105 H 0.142958 0.400477 0.538280 0.069 Uiso 1 1 calc R U . . .
C106 C 0.1332(3) 0.4788(4) 0.5799(6) 0.053(2) Uani 1 1 d . . . . .
H106 H 0.158004 0.479731 0.614946 0.064 Uiso 1 1 calc R U . . .
C107 C 0.0752(3) 0.3785(4) 0.4331(7) 0.062(3) Uani 1 1 d . . . . .
C108 C 0.0334(4) 0.3536(6) 0.4314(11) 0.106(5) Uani 1 1 d . . . . .
H108 H 0.012070 0.368134 0.462059 0.128 Uiso 1 1 calc R U . . .
C109 C 0.0258(4) 0.3076(6) 0.3833(12) 0.117(6) Uani 1 1 d . . . . .
H109 H -0.001390 0.291174 0.382907 0.140 Uiso 1 1 calc R U . . .
C110 C 0.0930(5) 0.3072(7) 0.3399(10) 0.116(6) Uani 1 1 d . . . . .
H110 H 0.113801 0.291417 0.309192 0.140 Uiso 1 1 calc R U . . .
C111 C 0.1039(4) 0.3523(5) 0.3856(8) 0.082(4) Uani 1 1 d . . . . .
H111 H 0.131775 0.366413 0.385267 0.098 Uiso 1 1 calc R U . . .
C112 C -0.0064(6) 0.9658(7) 0.2483(10) 0.110(5) Uani 1 1 d . . . . .
H112 H -0.012536 0.944173 0.202033 0.132 Uiso 1 1 calc R U . . .
C113 C 0.0360(5) 0.9659(6) 0.2802(7) 0.084(4) Uani 1 1 d . . . . .
H113 H 0.057000 0.945653 0.255467 0.101 Uiso 1 1 calc R U . . .
C114 C 0.0468(4) 0.9976(5) 0.3517(7) 0.071(3) Uani 1 1 d . . . . .
C115 C 0.0127(5) 1.0254(6) 0.3825(8) 0.089(4) Uani 1 1 d . . . . .
H115 H 0.016964 1.046351 0.429905 0.107 Uiso 1 1 calc R U . . .
C116 C -0.0294(5) 1.0217(6) 0.3410(10) 0.094(4) Uani 1 1 d . . . . .
H116 H -0.051658 1.041723 0.362429 0.113 Uiso 1 1 calc R U . . .
C117 C 0.0910(4) 0.9991(4) 0.3946(6) 0.064(3) Uani 1 1 d . . . . .
C118 C 0.1275(4) 0.9979(4) 0.3494(6) 0.067(3) Uani 1 1 d . . . . .
H118 H 0.124207 0.996999 0.293079 0.080 Uiso 1 1 calc R U . . .
C119 C 0.1692(4) 0.9980(4) 0.3892(6) 0.063(3) Uani 1 1 d . . . . .
H119 H 0.193049 0.996472 0.358445 0.076 Uiso 1 1 calc R U . . .
C120 C 0.1757(3) 1.0002(4) 0.4735(6) 0.051(3) Uani 1 1 d . . . . .
C121 C 0.1376(4) 1.0023(4) 0.5150(6) 0.061(3) Uani 1 1 d . . . . .
H121 H 0.140289 1.003850 0.571306 0.073 Uiso 1 1 calc R U . . .
C122 C 0.0973(4) 1.0022(4) 0.4770(6) 0.058(3) Uani 1 1 d . . . . .
H122 H 0.073490 1.004214 0.507765 0.070 Uiso 1 1 calc R U . . .
C123 C 0.2186(4) 1.0000(4) 0.5130(6) 0.056(3) Uani 1 1 d . . . . .
C124 C 0.2279(4) 1.0221(4) 0.5892(6) 0.057(3) Uani 1 1 d . . . . .
H124 H 0.205846 1.037149 0.617551 0.068 Uiso 1 1 calc R U . . .
C125 C 0.2689(4) 1.0223(4) 0.6232(7) 0.063(3) Uani 1 1 d . . . . .
H125 H 0.273634 1.038429 0.674291 0.075 Uiso 1 1 calc R U . . .
C126 C 0.2941(4) 0.9764(4) 0.5143(7) 0.064(3) Uani 1 1 d . . . . .
H126 H 0.316307 0.959355 0.488521 0.077 Uiso 1 1 calc R U . . .
C127 C 0.2539(4) 0.9759(4) 0.4768(7) 0.061(3) Uani 1 1 d . . . . .
H127 H 0.249410 0.959243 0.425930 0.074 Uiso 1 1 calc R U . . .
C128 C 0.2882(2) 0.8076(3) 1.0686(5) 0.0239(16) Uani 1 1 d . . . . .
Co1 Co 0.28072(3) 0.67898(4) 1.04253(6) 0.0269(3) Uani 1 1 d . . . . .
Co2 Co 0.22418(3) 0.32340(4) 0.70777(6) 0.0251(2) Uani 1 1 d . . . . .
Co3 Co 0.28385(3) 0.82297(4) 0.87846(6) 0.0253(2) Uani 1 1 d . . . . .
Co4 Co 0.22361(3) 0.17560(4) 0.54531(6) 0.0248(2) Uani 1 1 d . . . . .
N1 N 0.1562(2) 0.1509(3) 0.5313(4) 0.0354(16) Uani 1 1 d . . . . .
N2 N 0.2901(2) 0.1992(3) 0.5605(4) 0.0360(16) Uani 1 1 d . . . . .
N3 N 0.29304(19) 0.3132(3) 0.7191(4) 0.0300(14) Uani 1 1 d . . . . .
N4 N 0.1542(2) 0.3258(3) 0.6982(4) 0.0359(16) Uani 1 1 d . . . . .
N5 N 0.2115(2) 0.6879(3) 1.0097(4) 0.0374(16) Uani 1 1 d . . . . .
N6 N 0.3475(2) 0.6673(4) 1.0783(4) 0.053(2) Uani 1 1 d . . . . .
N7 N 0.3513(2) 0.8117(3) 0.8738(4) 0.0367(16) Uani 1 1 d . . . . .
N8 N 0.21425(19) 0.8224(3) 0.8818(4) 0.0312(14) Uani 1 1 d . . . . .
N10 N 0.0543(4) 0.2843(5) 0.3365(9) 0.119(5) Uani 1 1 d . . . . .
N11 N 0.3037(3) 1.0008(4) 0.5889(6) 0.068(3) Uani 1 1 d . . . . .
N12 N -0.0388(4) 0.9930(6) 0.2765(8) 0.094(4) Uani 1 1 d . . . . .
N13 N 0.1363(5) 0.6763(5) 0.7089(8) 0.103(4) Uani 1 1 d . . . . .
O1 O 0.22473(19) 0.3229(2) 0.5855(3) 0.0380(13) Uani 1 1 d . . . . .
O2 O 0.20370(17) 0.2497(2) 0.5073(3) 0.0317(12) Uani 1 1 d . . . . .
O3 O 0.22443(17) 0.1506(2) 0.6594(3) 0.0340(13) Uani 1 1 d . . . . .
O4 O 0.21805(17) 0.2355(2) 0.7133(3) 0.0341(13) Uani 1 1 d . . . . .
O5 O 0.23934(18) 0.1270(2) 0.4552(3) 0.0360(13) Uani 1 1 d . . . . .
O6 O 0.22251(18) 0.4089(2) 0.6919(3) 0.0411(14) Uani 1 1 d . . . . .
O7 O 0.2173(2) 0.4971(2) 0.7309(3) 0.0466(15) Uani 1 1 d . . . . .
O8 O 0.30808(19) 0.5131(2) 0.7031(3) 0.0376(14) Uani 1 1 d . . . . .
O9 O 0.29034(17) 0.6512(2) 0.9324(3) 0.0318(12) Uani 1 1 d . . . . .
O10 O 0.28029(17) 0.7338(2) 0.8700(3) 0.0344(13) Uani 1 1 d . . . . .
O11 O 0.29756(19) 0.9086(2) 0.8834(4) 0.0473(16) Uani 1 1 d . . . . .
O12 O 0.3050(2) 0.9934(3) 0.8312(5) 0.070(2) Uani 1 1 d . . . . .
O13 O 0.27646(17) 0.8323(2) 0.7506(3) 0.0347(13) Uani 1 1 d . . . . .
O14 O 0.2832(3) 0.7573(3) 1.0760(4) 0.0608(19) Uani 1 1 d . . . . .
O15 O 0.2915(2) 0.8315(2) 1.0020(3) 0.0464(15) Uani 1 1 d . . . . .
O16 O 0.25982(17) 0.6292(2) 1.1299(3) 0.0370(13) Uani 1 1 d . . . . .
O17 O 0.22460(17) 0.3383(2) 0.8320(3) 0.0368(13) Uani 1 1 d . . . . .
O73 O 0.2201(2) 1.0165(2) 0.8950(3) 0.0424(15) Uani 1 1 d . . . . .

loop_
_atom_site_aniso_label
_atom_site_aniso_U_11
_atom_site_aniso_U_22
_atom_site_aniso_U_33
_atom_site_aniso_U_23
_atom_site_aniso_U_13
_atom_site_aniso_U_12
C1 0.012(3) 0.026(4) 0.026(4) -0.005(3) 0.011(3) -0.002(3)
C2 0.024(4) 0.022(4) 0.017(4) -0.003(3) 0.005(3) -0.006(3)
C3 0.027(4) 0.021(4) 0.029(4) 0.006(3) 0.008(3) -0.001(3)
C4 0.024(4) 0.033(4) 0.017(4) -0.003(3) 0.002(3) -0.002(3)
C5 0.030(4) 0.034(4) 0.025(4) -0.005(3) 0.014(3) -0.010(3)
C6 0.026(4) 0.027(4) 0.033(4) -0.005(3) 0.013(3) -0.003(3)
C7 0.025(4) 0.034(5) 0.031(4) 0.003(3) 0.004(3) -0.005(3)
C8 0.045(5) 0.008(3) 0.028(4) 0.004(3) 0.003(3) 0.002(3)
C9 0.040(5) 0.043(5) 0.036(5) 0.002(4) 0.009(4) -0.007(4)
C10 0.029(5) 0.052(6) 0.049(5) 0.000(4) -0.009(4) -0.012(4)
C11 0.042(5) 0.035(5) 0.044(5) 0.005(4) -0.001(4) 0.008(4)
C12 0.027(4) 0.034(4) 0.025(4) -0.004(3) 0.011(3) -0.002(3)
C13 0.037(4) 0.023(4) 0.017(4) 0.000(3) 0.004(3) 0.005(3)
C14 0.040(5) 0.026(4) 0.023(4) -0.005(3) 0.011(3) -0.007(4)
C15 0.044(5) 0.025(4) 0.035(5) 0.006(3) 0.001(4) 0.006(4)
C16 0.043(5) 0.025(5) 0.072(7) 0.010(4) 0.025(5) 0.016(4)
C17 0.047(5) 0.032(5) 0.051(6) 0.011(4) -0.002(4) 0.005(4)
C18 0.043(5) 0.041(5) 0.041(5) -0.005(4) -0.006(4) 0.003(4)
C19 0.026(4) 0.025(4) 0.036(4) 0.000(3) 0.004(3) -0.003(3)
C20 0.025(4) 0.023(4) 0.040(5) 0.010(3) 0.009(3) 0.003(3)
C21 0.063(6) 0.031(5) 0.032(5) 0.001(4) 0.003(4) -0.013(4)
C22 0.025(4) 0.033(4) 0.028(4) 0.005(3) 0.005(3) 0.003(3)
C23 0.032(4) 0.027(4) 0.037(5) 0.005(3) 0.011(4) 0.007(3)
C24 0.034(4) 0.037(5) 0.013(4) 0.004(3) 0.006(3) 0.001(3)
C25 0.038(5) 0.038(5) 0.019(4) 0.004(3) 0.005(3) 0.004(3)
C26 0.019(4) 0.022(4) 0.031(4) 0.007(3) 0.010(3) 0.006(3)
C27 0.029(4) 0.033(4) 0.010(3) -0.002(3) 0.005(3) -0.005(3)
C28 0.037(4) 0.031(4) 0.018(4) 0.000(3) -0.001(3) -0.007(3)
C29 0.040(5) 0.029(4) 0.028(4) -0.010(3) 0.011(3) -0.004(3)
C30 0.031(5) 0.053(6) 0.040(5) 0.007(4) 0.002(4) -0.011(4)
C31 0.032(5) 0.065(7) 0.071(7) 0.021(5) 0.027(5) 0.007(4)
C32 0.042(5) 0.035(5) 0.043(5) -0.011(4) 0.011(4) -0.007(4)
C33 0.032(5) 0.090(8) 0.038(5) 0.004(5) -0.004(4) -0.012(5)
C34 0.032(5) 0.060(6) 0.057(6) 0.005(5) 0.014(4) -0.009(4)
C35 0.035(5) 0.053(6) 0.051(6) -0.010(4) 0.004(4) -0.002(4)
C36 0.040(5) 0.066(7) 0.061(6) 0.008(5) 0.017(5) -0.003(5)
C37 0.032(5) 0.077(8) 0.081(8) 0.018(6) 0.013(5) 0.002(5)
C38 0.021(4) 0.069(7) 0.057(6) 0.002(5) 0.004(4) -0.008(4)
C39 0.029(5) 0.121(10) 0.048(6) 0.016(6) -0.001(4) 0.008(6)
C40 0.045(6) 0.091(9) 0.064(7) 0.024(6) 0.009(5) -0.008(6)
C41 0.029(4) 0.053(6) 0.053(6) 0.002(5) 0.006(4) -0.003(4)
C42 0.034(5) 0.052(6) 0.080(7) 0.021(5) -0.004(5) -0.004(4)
C43 0.042(6) 0.072(7) 0.064(7) 0.021(5) 0.014(5) -0.018(5)
C44 0.028(4) 0.021(4) 0.024(4) 0.000(3) 0.004(3) -0.008(3)
C45 0.028(4) 0.026(4) 0.024(4) -0.001(3) 0.003(3) -0.005(3)
C46 0.031(5) 0.069(7) 0.056(6) 0.015(5) 0.005(4) -0.010(5)
C47 0.030(5) 0.092(8) 0.058(6) 0.007(6) -0.005(4) -0.010(5)
C48 0.030(5) 0.057(6) 0.056(6) -0.014(5) 0.003(4) -0.013(4)
C49 0.035(5) 0.060(6) 0.054(6) 0.022(5) 0.003(4) -0.011(4)
C50 0.034(5) 0.061(6) 0.045(5) 0.005(4) 0.011(4) -0.005(4)
C51 0.032(5) 0.070(7) 0.057(6) -0.013(5) -0.006(4) -0.006(5)
C52 0.038(6) 0.071(8) 0.168(14) 0.029(9) -0.007(7) -0.016(6)
C53 0.037(5) 0.039(5) 0.051(6) 0.002(4) 0.001(4) -0.002(4)
C54 0.044(6) 0.060(6) 0.055(6) 0.005(5) 0.005(5) 0.007(5)
C55 0.022(4) 0.054(6) 0.045(5) -0.004(4) 0.008(4) 0.004(4)
C56 0.034(5) 0.048(5) 0.046(5) 0.004(4) 0.018(4) -0.014(4)
C57 0.031(5) 0.046(5) 0.046(5) 0.006(4) 0.010(4) -0.004(4)
C58 0.029(5) 0.079(8) 0.079(8) 0.010(6) 0.008(5) 0.002(5)
C59 0.032(6) 0.129(13) 0.183(17) 0.058(12) -0.019(8) -0.022(7)
C60 0.035(6) 0.102(11) 0.160(14) 0.062(10) -0.017(7) -0.014(6)
C61 0.035(6) 0.109(10) 0.078(8) 0.010(7) 0.013(5) -0.029(6)
C62 0.060 0.104 0.126 0.033 -0.015 -0.010
C63 0.089 0.112 0.121 0.030 -0.011 -0.016
C64 0.028(4) 0.035(5) 0.062(6) -0.014(4) -0.002(4) 0.002(4)
C65 0.034(5) 0.044(6) 0.079(7) -0.018(5) -0.005(5) -0.002(4)
C66 0.029(4) 0.040(5) 0.050(5) -0.003(4) 0.006(4) 0.004(4)
C67 0.031(5) 0.055(6) 0.064(6) -0.015(5) 0.004(4) 0.017(4)
C68 0.037(5) 0.040(5) 0.046(5) -0.022(4) -0.005(4) 0.000(4)
C69 0.033(5) 0.043(6) 0.058(6) -0.001(4) -0.006(4) 0.005(4)
C70 0.028(5) 0.030(5) 0.095(8) 0.001(5) 0.003(5) -0.001(4)
C71 0.039(5) 0.027(5) 0.097(8) -0.001(5) 0.010(5) -0.003(4)
C72 0.030(5) 0.039(6) 0.174(13) -0.009(7) -0.002(7) 0.015(5)
C73 0.040(5) 0.063(7) 0.064(7) -0.020(5) 0.018(5) 0.002(5)
C74 0.027(4) 0.051(6) 0.052(6) -0.010(4) 0.006(4) 0.002(4)
C75 0.049(6) 0.118(8) 0.067(6) 0.038(6) 0.007(5) -0.018(5)
C76 0.050(6) 0.120(8) 0.102(8) 0.029(7) 0.017(6) -0.028(6)
C77 0.032(5) 0.105(9) 0.047(6) 0.015(6) -0.001(4) -0.013(5)
C78 0.031(5) 0.077(8) 0.076(8) 0.012(6) -0.006(5) -0.001(5)
C79 0.027(5) 0.079(8) 0.066(7) 0.014(6) -0.002(5) -0.009(5)
C80 0.023(4) 0.037(5) 0.041(5) -0.009(4) 0.009(3) -0.004(3)
C81 0.031(5) 0.047(5) 0.046(5) 0.003(4) 0.012(4) 0.009(4)
C82 0.021(4) 0.044(5) 0.056(6) -0.006(4) 0.003(4) -0.002(4)
C83 0.042(5) 0.048(6) 0.052(6) -0.005(4) 0.003(4) -0.009(4)
C84 0.035(5) 0.025(4) 0.068(6) -0.005(4) 0.013(4) -0.002(4)
C85 0.033(5) 0.033(5) 0.053(5) 0.003(4) 0.008(4) -0.003(4)
C86 0.028(5) 0.035(6) 0.170(13) 0.009(7) 0.001(6) -0.006(4)
C87 0.025(4) 0.074(7) 0.042(5) -0.007(5) 0.016(4) -0.002(4)
C88 0.019(4) 0.099(8) 0.059(6) -0.013(6) 0.013(4) 0.009(5)
C89 0.040(5) 0.047(6) 0.052(6) 0.005(4) -0.007(4) -0.002(4)
C90 0.015(4) 0.075(7) 0.095(8) -0.016(6) -0.018(5) -0.007(4)
C91 0.028(5) 0.081(8) 0.060(6) -0.026(5) 0.005(4) 0.002(5)
C92 0.019(4) 0.066(7) 0.070(7) 0.001(5) -0.008(4) -0.001(4)
C93 0.022(5) 0.066(7) 0.117(10) -0.014(6) 0.005(5) 0.008(5)
C94 0.046(6) 0.071(8) 0.114(10) -0.008(7) -0.018(6) 0.008(6)
C95 0.030(6) 0.088(9) 0.159(14) -0.041(9) -0.020(7) 0.013(6)
C96 0.064(9) 0.067(9) 0.152(14) -0.014(9) 0.015(9) 0.013(7)
C97 0.055(7) 0.061(7) 0.097(9) -0.005(6) 0.016(6) 0.009(6)
C98 0.057(6) 0.052(6) 0.047(6) 0.004(5) 0.009(5) -0.001(5)
C99 0.063(7) 0.062(7) 0.071(8) 0.009(6) -0.016(6) 0.013(6)
C100 0.087(10) 0.056(8) 0.179(17) -0.021(9) -0.020(10) -0.021(8)
C101 0.048(6) 0.049(6) 0.055(6) 0.005(5) 0.006(5) 0.007(5)
C102 0.070(8) 0.066(8) 0.078(8) -0.003(6) -0.021(6) 0.010(6)
C103 0.052(6) 0.062(7) 0.088(8) -0.008(6) -0.024(6) 0.018(5)
C104 0.044(6) 0.060(7) 0.064(7) -0.014(5) -0.018(5) 0.005(5)
C105 0.035(5) 0.068(7) 0.067(7) -0.003(5) -0.009(5) 0.000(5)
C106 0.038(5) 0.055(6) 0.066(7) 0.001(5) -0.006(5) 0.006(4)
C107 0.046(6) 0.059(7) 0.077(8) 0.003(6) -0.011(5) 0.007(5)
C108 0.058(8) 0.073(9) 0.187(17) -0.019(10) 0.003(9) -0.011(7)
C109 0.045(7) 0.073(10) 0.23(2) -0.018(11) -0.013(10) -0.006(7)
C110 0.078(10) 0.118(13) 0.151(15) -0.070(11) -0.009(10) -0.004(9)
C111 0.046(7) 0.088(9) 0.111(11) -0.031(8) 0.001(7) -0.002(6)
C112 0.130(15) 0.098(12) 0.093(11) -0.009(9) -0.044(11) 0.015(11)
C113 0.114(11) 0.099(10) 0.042(7) -0.001(6) 0.016(7) 0.006(8)
C114 0.095(9) 0.050(7) 0.072(8) 0.025(6) 0.023(7) 0.017(6)
C115 0.125(12) 0.082(9) 0.059(8) -0.004(6) -0.001(8) 0.022(9)
C116 0.076(10) 0.099(11) 0.109(12) 0.014(9) 0.018(9) 0.011(8)
C117 0.094(9) 0.048(6) 0.050(6) 0.007(5) 0.002(6) 0.007(6)
C118 0.120(10) 0.050(6) 0.034(5) 0.008(4) 0.029(6) 0.002(6)
C119 0.079(8) 0.056(7) 0.054(7) 0.005(5) -0.002(6) 0.004(6)
C120 0.077(7) 0.027(5) 0.052(6) 0.005(4) 0.024(5) 0.006(5)
C121 0.083(8) 0.062(7) 0.038(6) -0.003(5) 0.009(6) -0.003(6)
C122 0.081(8) 0.050(6) 0.046(6) -0.007(5) 0.028(6) 0.006(5)
C123 0.073(7) 0.034(5) 0.063(7) 0.009(5) 0.019(6) 0.005(5)
C124 0.077(8) 0.046(6) 0.048(6) -0.009(5) 0.016(6) 0.007(5)
C125 0.086(9) 0.051(6) 0.053(6) -0.001(5) 0.020(6) 0.006(6)
C126 0.066(8) 0.055(7) 0.076(8) -0.014(6) 0.043(6) -0.008(5)
C127 0.071(8) 0.037(6) 0.081(8) -0.006(5) 0.034(6) -0.005(5)
C128 0.016(3) 0.017(4) 0.039(5) -0.003(3) 0.004(3) -0.005(3)
Co1 0.0269(5) 0.0317(6) 0.0225(5) -0.0018(4) 0.0040(4) -0.0044(4)
Co2 0.0230(5) 0.0290(6) 0.0233(5) 0.0009(4) 0.0017(4) 0.0003(4)
Co3 0.0214(5) 0.0317(6) 0.0232(5) 0.0004(4) 0.0038(4) 0.0036(4)
Co4 0.0249(5) 0.0295(6) 0.0207(5) 0.0002(4) 0.0061(4) -0.0002(4)
N1 0.033(4) 0.037(4) 0.036(4) 0.000(3) 0.001(3) -0.004(3)
N2 0.024(3) 0.052(4) 0.032(4) -0.003(3) 0.002(3) 0.002(3)
N3 0.027(3) 0.030(4) 0.033(4) -0.003(3) 0.003(3) -0.002(3)
N4 0.028(3) 0.039(4) 0.043(4) 0.000(3) 0.011(3) 0.002(3)
N5 0.025(3) 0.047(4) 0.042(4) -0.001(3) 0.006(3) -0.003(3)
N6 0.019(4) 0.102(7) 0.041(4) 0.004(4) 0.013(3) -0.018(4)
N7 0.031(4) 0.043(4) 0.036(4) 0.000(3) -0.001(3) 0.004(3)
N8 0.028(3) 0.033(4) 0.033(4) 0.002(3) 0.008(3) -0.005(3)
N10 0.092(9) 0.095(9) 0.162(13) -0.069(9) -0.049(9) 0.023(8)
N11 0.061(6) 0.063(6) 0.083(7) 0.004(5) 0.023(5) -0.006(5)
N12 0.092(9) 0.112(10) 0.075(8) 0.020(7) -0.014(7) 0.005(8)
N13 0.130(11) 0.058(7) 0.124(10) -0.022(7) 0.019(9) 0.014(7)
O1 0.057(4) 0.038(3) 0.018(3) 0.005(2) -0.006(2) -0.007(3)
O2 0.046(3) 0.027(3) 0.022(3) 0.007(2) 0.001(2) 0.005(2)
O3 0.040(3) 0.037(3) 0.026(3) 0.003(2) 0.007(2) 0.000(2)
O4 0.046(3) 0.032(3) 0.024(3) -0.003(2) -0.004(2) -0.003(2)
O5 0.049(4) 0.039(3) 0.021(3) -0.007(2) 0.006(2) 0.004(3)
O6 0.037(3) 0.036(3) 0.048(4) 0.001(3) -0.016(3) -0.001(3)
O7 0.057(4) 0.039(4) 0.043(4) -0.001(3) -0.010(3) 0.022(3)
O8 0.065(4) 0.018(3) 0.032(3) 0.004(2) 0.017(3) 0.000(3)
O9 0.038(3) 0.034(3) 0.023(3) -0.001(2) 0.002(2) 0.006(2)
O10 0.045(3) 0.023(3) 0.036(3) -0.003(2) 0.012(3) 0.003(2)
O11 0.044(4) 0.030(3) 0.065(4) 0.009(3) -0.016(3) 0.000(3)
O12 0.066(5) 0.060(5) 0.081(5) 0.015(4) -0.014(4) -0.024(4)
O13 0.037(3) 0.036(3) 0.033(3) 0.003(2) 0.010(2) 0.014(3)
O14 0.111(6) 0.041(4) 0.032(3) -0.004(3) 0.014(4) -0.014(4)
O15 0.066(4) 0.046(4) 0.028(3) 0.001(3) 0.008(3) 0.007(3)
O16 0.038(3) 0.042(3) 0.031(3) 0.000(2) 0.004(2) -0.005(3)
O17 0.038(3) 0.049(4) 0.024(3) -0.014(2) 0.001(2) -0.017(3)
O73 0.083(5) 0.022(3) 0.023(3) 0.000(2) 0.008(3) 0.006(3)

loop_
_atom_type_symbol
_atom_type_description
_atom_type_scat_dispersion_real
_atom_type_scat_dispersion_imag
_atom_type_scat_source
C C 0.0033 0.0016 'International Tables Vol C Tables 4.2.6.8 and 6.1.1.4'
H H 0.0000 0.0000 'International Tables Vol C Tables 4.2.6.8 and 6.1.1.4'
N N 0.0061 0.0033 'International Tables Vol C Tables 4.2.6.8 and 6.1.1.4'
O O 0.0106 0.0060 'International Tables Vol C Tables 4.2.6.8 and 6.1.1.4'
Co Co 0.3494 0.9721 'International Tables Vol C Tables 4.2.6.8 and 6.1.1.4'

loop_
_geom_angle_atom_site_label_1
_geom_angle_atom_site_label_2
_geom_angle_atom_site_label_3
_geom_angle
_geom_angle_site_symmetry_1
_geom_angle_site_symmetry_3
_geom_angle_publ_flag
O10 C1 O9 124.3(6) . . ?
O10 C1 C2 120.1(6) . . ?
O9 C1 C2 115.6(6) . . ?
C7 C2 C3 118.0(6) . . ?
C7 C2 C1 122.0(6) . . ?
C3 C2 C1 120.0(6) . . ?
C4 C3 C2 120.9(7) . . ?
C4 C3 H3 119.6 . . ?
C2 C3 H3 119.6 . . ?
C3 C4 C5 120.0(7) . . ?
C3 C4 C128 118.1(7) . 4_575 ?
C5 C4 C128 121.9(6) . 4_575 ?
C4 C5 C6 119.9(7) . . ?
C4 C5 H5 120.0 . . ?
C6 C5 H5 120.0 . . ?
C7 C6 O8 123.8(7) . . ?
C7 C6 C5 120.6(7) . . ?
O8 C6 C5 115.6(6) . . ?
C6 C7 C2 120.7(7) . . ?
C6 C7 H7 119.7 . . ?
C2 C7 H7 119.7 . . ?
C9 C8 O8 119.4(7) . . ?
C9 C8 C13 122.8(7) . . ?
O8 C8 C13 117.6(7) . . ?
C8 C9 C10 118.8(7) . . ?
C8 C9 H9 120.6 . . ?
C10 C9 H9 120.6 . . ?
C11 C10 C9 120.6(8) . . ?
C11 C10 H10 119.7 . . ?
C9 C10 H10 119.7 . . ?
C10 C11 C12 120.8(8) . . ?
C10 C11 H11 119.6 . . ?
C12 C11 H11 119.6 . . ?
C13 C12 C11 119.2(7) . . ?
C13 C12 C45 124.1(7) . 4_566 ?
C11 C12 C45 116.7(7) . 4_566 ?
C12 C13 C8 117.6(7) . . ?
C12 C13 C14 123.7(7) . . ?
C8 C13 C14 118.6(6) . . ?
O7 C14 O6 125.4(8) . . ?
O7 C14 C13 117.2(7) . . ?
O6 C14 C13 117.3(7) . . ?
C20 C15 O73 118.4(7) . . ?
C20 C15 C16 120.9(8) . . ?
O73 C15 C16 120.5(7) . . ?
C17 C16 C15 120.6(8) . . ?
C17 C16 H16 119.7 . . ?
C15 C16 H16 119.7 . . ?
C16 C17 C18 119.6(8) . . ?
C16 C17 H17 120.2 . . ?
C18 C17 H17 120.2 . . ?
C19 C18 C17 120.8(8) . . ?
C19 C18 H18 119.6 . . ?
C17 C18 H18 119.6 . . ?
C18 C19 C20 119.2(7) . . ?
C18 C19 C22 118.7(7) . . ?
C20 C19 C22 122.1(7) . . ?
C15 C20 C19 118.8(7) . . ?
C15 C20 C21 118.2(7) . . ?
C19 C20 C21 122.9(7) . . ?
O12 C21 O11 125.4(9) . . ?
O12 C21 C20 117.5(8) . . ?
O11 C21 C20 117.2(7) . . ?
O13 C22 O16 125.8(7) . 4_575 ?
O13 C22 C19 121.4(7) . . ?
O16 C22 C19 112.6(6) 4_575 . ?
O73 C23 C29 116.9(7) . 4_576 ?
O73 C23 C28 122.5(7) . 4_576 ?
C29 C23 C28 120.6(7) 4_576 4_576 ?
O1 C24 O2 126.2(6) . . ?
O1 C24 C25 117.6(7) . . ?
O2 C24 C25 116.2(6) . . ?
C26 C25 C29 120.1(7) . . ?
C26 C25 C24 121.1(7) . . ?
C29 C25 C24 118.8(7) . . ?
C25 C26 C27 120.6(7) . . ?
C25 C26 H26 119.7 . . ?
C27 C26 H26 119.7 . . ?
C28 C27 C26 120.4(6) . . ?
C28 C27 C44 120.6(6) . 4_565 ?
C26 C27 C44 119.0(7) . 4_565 ?
C27 C28 C23 119.2(7) . 4_575 ?
C27 C28 H28 120.4 . . ?
C23 C28 H28 120.4 4_575 . ?
C23 C29 C25 118.7(7) 4_575 . ?
C23 C29 H29 120.7 4_575 . ?
C25 C29 H29 120.7 . . ?
N1 C30 C31 124.2(8) . . ?
N1 C30 H30 117.9 . . ?
C31 C30 H30 117.9 . . ?
C30 C31 C32 119.5(8) . . ?
C30 C31 H31 120.2 . . ?
C32 C31 H31 120.2 . . ?
C31 C32 C33 117.0(8) . . ?
C31 C32 C35 121.2(8) . . ?
C33 C32 C35 121.8(8) . . ?
C34 C33 C32 119.7(9) . . ?
C34 C33 H33 120.1 . . ?
C32 C33 H33 120.1 . . ?
N1 C34 C33 123.6(8) . . ?
N1 C34 H34 118.2 . . ?
C33 C34 H34 118.2 . . ?
C40 C35 C36 116.9(9) . . ?
C40 C35 C32 123.1(9) . . ?
C36 C35 C32 120.0(9) . . ?
C37 C36 C35 120.3(10) . . ?
C37 C36 H36 119.8 . . ?
C35 C36 H36 119.8 . . ?
C38 C37 C36 122.1(9) . . ?
C38 C37 H37 119.0 . . ?
C36 C37 H37 119.0 . . ?
C37 C38 C39 117.6(8) . . ?
C37 C38 C41 120.8(8) . . ?
C39 C38 C41 121.5(9) . . ?
C38 C39 C40 119.7(9) . . ?
C38 C39 H39 120.2 . . ?
C40 C39 H39 120.2 . . ?
C35 C40 C39 123.1(9) . . ?
C35 C40 H40 118.5 . . ?
C39 C40 H40 118.5 . . ?
C43 C41 C42 117.0(8) . . ?
C43 C41 C38 121.7(8) . . ?
C42 C41 C38 121.3(9) . . ?
C41 C42 C74 118.6(9) . 2_546 ?
C41 C42 H42 120.7 . . ?
C74 C42 H42 120.7 2_546 . ?
C41 C43 C73 120.1(8) . 2_546 ?
C41 C43 H43 120.0 . . ?
C73 C43 H43 120.0 2_546 . ?
O4 C44 O3 124.5(7) . . ?
O4 C44 C27 120.4(6) . 4_566 ?
O3 C44 C27 115.1(6) . 4_566 ?
O17 C45 O5 125.3(7) 4_565 . ?
O17 C45 C12 121.7(6) 4_565 4_565 ?
O5 C45 C12 113.0(6) . 4_565 ?
N2 C46 C47 121.9(9) . . ?
N2 C46 H46 119.1 . . ?
C47 C46 H46 119.1 . . ?
C48 C47 C46 122.4(9) . . ?
C48 C47 H47 118.8 . . ?
C46 C47 H47 118.8 . . ?
C47 C48 C49 114.5(8) . . ?
C47 C48 C51 123.5(9) . . ?
C49 C48 C51 122.0(9) . . ?
C50 C49 C48 120.3(8) . . ?
C50 C49 H49 119.9 . . ?
C48 C49 H49 119.9 . . ?
N2 C50 C49 123.7(9) . . ?
N2 C50 H50 118.2 . . ?
C49 C50 H50 118.2 . . ?
C94 C51 C52 116.9(9) 2_646 . ?
C94 C51 C48 121.2(9) 2_646 . ?
C52 C51 C48 121.7(10) . . ?
C95 C52 C51 120.1(11) 2_646 . ?
C95 C52 H52 119.9 2_646 . ?
C51 C52 H52 119.9 . . ?
N3 C53 C54 123.0(8) . . ?
N3 C53 H53 118.5 . . ?
C54 C53 H53 118.5 . . ?
C55 C54 C53 122.4(9) . . ?
C55 C54 H54 118.8 . . ?
C53 C54 H54 118.8 . . ?
C54 C55 C56 115.3(8) . . ?
C54 C55 C58 123.3(9) . . ?
C56 C55 C58 121.3(8) . . ?
C55 C56 C57 118.7(7) . . ?
C55 C56 H56 120.7 . . ?
C57 C56 H56 120.7 . . ?
N3 C57 C56 124.4(8) . . ?
N3 C57 H57 117.8 . . ?
C56 C57 H57 117.8 . . ?
C59 C58 C63 118.4(11) . . ?
C59 C58 C55 124.1(10) . . ?
C63 C58 C55 117.0(11) . . ?
C58 C59 C60 123.1(13) . . ?
C58 C59 H59 118.5 . . ?
C60 C59 H59 118.5 . . ?
C61 C60 C59 120.9(12) . . ?
C61 C60 H60 119.5 . . ?
C59 C60 H60 119.5 . . ?
C60 C61 C62 117.6(11) . . ?
C60 C61 C77 122.9(10) . 3_667 ?
C62 C61 C77 119.1(12) . 3_667 ?
C61 C62 C63 120.1(13) . . ?
C61 C62 H62 119.9 . . ?
C63 C62 H62 119.9 . . ?
C58 C63 C62 118.8(13) . . ?
C58 C63 H63 120.6 . . ?
C62 C63 H63 120.6 . . ?
N4 C64 C65 124.9(8) . . ?
N4 C64 H64 117.6 . . ?
C65 C64 H64 117.6 . . ?
C64 C65 C66 119.1(8) . . ?
C64 C65 H65 120.4 . . ?
C66 C65 H65 120.4 . . ?
C67 C66 C65 116.6(8) . . ?
C67 C66 C69 122.7(8) . . ?
C65 C66 C69 120.6(8) . . ?
C66 C67 C68 121.3(8) . . ?
C66 C67 H67 119.4 . . ?
C68 C67 H67 119.4 . . ?
N4 C68 C67 122.8(8) . . ?
N4 C68 H68 118.6 . . ?
C67 C68 H68 118.6 . . ?
C70 C69 C72 118.2(8) . . ?
C70 C69 C66 122.2(8) . . ?
C72 C69 C66 119.6(8) . . ?
C69 C70 C71 119.9(8) . . ?
C69 C70 H70 120.1 . . ?
C71 C70 H70 120.1 . . ?
C85 C71 C70 121.3(8) 2_546 . ?
C85 C71 H71 119.3 2_546 . ?
C70 C71 H71 119.3 . . ?
C69 C72 C86 118.8(9) . 2_546 ?
C69 C72 H72 120.6 . . ?
C86 C72 H72 120.6 2_546 . ?
N5 C73 C43 123.1(9) . 2_556 ?
N5 C73 H73 118.5 . . ?
C43 C73 H73 118.5 2_556 . ?
N5 C74 C42 124.4(8) . 2_556 ?
N5 C74 H74 117.8 . . ?
C42 C74 H74 117.8 2_556 . ?
N6 C75 C76 121.5(10) . . ?
N6 C75 H75 119.3 . . ?
C76 C75 H75 119.3 . . ?
C77 C76 C75 121.3(10) . . ?
C77 C76 H76 119.3 . . ?
C75 C76 H76 119.3 . . ?
C76 C77 C78 116.0(9) . . ?
C76 C77 C61 120.1(10) . 3_667 ?
C78 C77 C61 123.7(10) . 3_667 ?
C77 C78 C79 120.7(10) . . ?
C77 C78 H78 119.6 . . ?
C79 C78 H78 119.6 . . ?
N6 C79 C78 123.5(9) . . ?
N6 C79 H79 118.3 . . ?
C78 C79 H79 118.3 . . ?
N8 C80 C81 123.0(8) . . ?
N8 C80 H80 118.5 . . ?
C81 C80 H80 118.5 . . ?
C80 C81 C82 119.8(8) . . ?
C80 C81 H81 120.1 . . ?
C82 C81 H81 120.1 . . ?
C81 C82 C83 116.0(7) . . ?
C81 C82 C85 123.6(8) . . ?
C83 C82 C85 120.4(8) . . ?
C84 C83 C82 120.3(8) . . ?
C84 C83 H83 119.9 . . ?
C82 C83 H83 119.9 . . ?
N8 C84 C83 123.2(8) . . ?
N8 C84 H84 118.4 . . ?
C83 C84 H84 118.4 . . ?
C71 C85 C86 118.6(9) 2_556 . ?
C71 C85 C82 122.5(8) 2_556 . ?
C86 C85 C82 118.8(8) . . ?
C85 C86 C72 123.1(9) . 2_556 ?
C85 C86 H86 118.4 . . ?
C72 C86 H86 118.4 2_556 . ?
N7 C87 C88 123.0(9) . . ?
N7 C87 H87 118.5 . . ?
C88 C87 H87 118.5 . . ?
C89 C88 C87 120.9(9) . . ?
C89 C88 H88 119.6 . . ?
C87 C88 H88 119.6 . . ?
C88 C89 C90 117.7(8) . . ?
C88 C89 C92 121.8(9) . . ?
C90 C89 C92 120.5(8) . . ?
C89 C90 C91 118.4(9) . . ?
C89 C90 H90 120.8 . . ?
C91 C90 H90 120.8 . . ?
N7 C91 C90 125.2(9) . . ?
N7 C91 H91 117.4 . . ?
C90 C91 H91 117.4 . . ?
C95 C92 C93 118.2(9) . . ?
C95 C92 C89 121.5(9) . . ?
C93 C92 C89 120.2(9) . . ?
C94 C93 C92 121.2(10) . . ?
C94 C93 H93 119.4 . . ?
C92 C93 H93 119.4 . . ?
C93 C94 C51 120.8(11) . 2_656 ?
C93 C94 H94 119.6 . . ?
C51 C94 H94 119.6 2_656 . ?
C92 C95 C52 122.7(11) . 2_656 ?
C92 C95 H95 118.7 . . ?
C52 C95 H95 118.7 2_656 . ?
N13 C96 C97 123.0(12) . . ?
N13 C96 H96 118.5 . . ?
C97 C96 H96 118.5 . . ?
C96 C97 C98 123.1(12) . . ?
C96 C97 H97 118.5 . . ?
C98 C97 H97 118.5 . . ?
C97 C98 C99 114.1(10) . . ?
C97 C98 C101 122.8(10) . . ?
C99 C98 C101 123.1(9) . . ?
C100 C99 C98 119.9(11) . . ?
C100 C99 H99 120.0 . . ?
C98 C99 H99 120.0 . . ?
N13 C100 C99 122.4(13) . . ?
N13 C100 H100 118.8 . . ?
C99 C100 H100 118.8 . . ?
C102 C101 C106 118.7(10) . . ?
C102 C101 C98 119.8(9) . . ?
C106 C101 C98 121.5(9) . . ?
C101 C102 C103 120.2(10) . . ?
C101 C102 H102 119.9 . . ?
C103 C102 H102 119.9 . . ?
C102 C103 C104 120.8(10) . . ?
C102 C103 H103 119.6 . . ?
C104 C103 H103 119.6 . . ?
C105 C104 C103 118.3(9) . . ?
C105 C104 C107 122.4(9) . . ?
C103 C104 C107 119.3(9) . . ?
C106 C105 C104 119.9(9) . . ?
C106 C105 H105 120.1 . . ?
C104 C105 H105 120.1 . . ?
C105 C106 C101 122.0(9) . . ?
C105 C106 H106 119.0 . . ?
C101 C106 H106 119.0 . . ?
C111 C107 C108 115.2(11) . . ?
C111 C107 C104 123.7(10) . . ?
C108 C107 C104 121.1(11) . . ?
C109 C108 C107 117.6(14) . . ?
C109 C108 H108 121.2 . . ?
C107 C108 H108 121.2 . . ?
N10 C109 C108 125.3(13) . . ?
N10 C109 H109 117.4 . . ?
C108 C109 H109 117.4 . . ?
N10 C110 C111 123.1(14) . . ?
N10 C110 H110 118.4 . . ?
C111 C110 H110 118.4 . . ?
C110 C111 C107 122.4(12) . . ?
C110 C111 H111 118.8 . . ?
C107 C111 H111 118.8 . . ?
N12 C112 C113 126.7(15) . . ?
N12 C112 H112 116.6 . . ?
C113 C112 H112 116.6 . . ?
C112 C113 C114 118.6(13) . . ?
C112 C113 H113 120.7 . . ?
C114 C113 H113 120.7 . . ?
C115 C114 C113 114.9(13) . . ?
C115 C114 C117 121.1(12) . . ?
C113 C114 C117 123.8(11) . . ?
C114 C115 C116 119.5(13) . . ?
C114 C115 H115 120.2 . . ?
C116 C115 H115 120.2 . . ?
N12 C116 C115 124.9(14) . . ?
N12 C116 H116 117.5 . . ?
C115 C116 H116 117.5 . . ?
C122 C117 C118 118.1(11) . . ?
C122 C117 C114 122.1(11) . . ?
C118 C117 C114 119.8(10) . . ?
C117 C118 C119 120.1(10) . . ?
C117 C118 H118 119.9 . . ?
C119 C118 H118 119.9 . . ?
C120 C119 C118 121.8(11) . . ?
C120 C119 H119 119.1 . . ?
C118 C119 H119 119.1 . . ?
C119 C120 C121 115.1(10) . . ?
C119 C120 C123 120.9(9) . . ?
C121 C120 C123 124.0(9) . . ?
C122 C121 C120 123.4(10) . . ?
C122 C121 H121 118.3 . . ?
C120 C121 H121 118.3 . . ?
C121 C122 C117 121.4(10) . . ?
C121 C122 H122 119.3 . . ?
C117 C122 H122 119.3 . . ?
C124 C123 C127 115.3(11) . . ?
C124 C123 C120 122.7(9) . . ?
C127 C123 C120 122.1(10) . . ?
C125 C124 C123 120.6(10) . . ?
C125 C124 H124 119.7 . . ?
C123 C124 H124 119.7 . . ?
C124 C125 N11 125.3(10) . . ?
C124 C125 H125 117.3 . . ?
N11 C125 H125 117.3 . . ?
C127 C126 N11 123.0(9) . . ?
C127 C126 H126 118.5 . . ?
N11 C126 H126 118.5 . . ?
C126 C127 C123 121.5(11) . . ?
C126 C127 H127 119.3 . . ?
C123 C127 H127 119.3 . . ?
O14 C128 O15 123.9(7) . . ?
O14 C128 C4 118.0(7) . 4_576 ?
O15 C128 C4 118.2(6) . 4_576 ?
O14 Co1 O9 125.1(2) . . ?
O14 Co1 O16 111.6(2) . . ?
O9 Co1 O16 122.9(2) . . ?
O14 Co1 N6 91.6(3) . . ?
O9 Co1 N6 90.1(3) . . ?
O16 Co1 N6 94.8(3) . . ?
O14 Co1 N5 89.7(3) . . ?
O9 Co1 N5 91.0(2) . . ?
O16 Co1 N5 82.6(2) . . ?
N6 Co1 N5 177.4(3) . . ?
O1 Co2 O6 83.1(2) . . ?
O1 Co2 O17 170.5(2) . . ?
O6 Co2 O17 87.4(2) . . ?
O1 Co2 O4 92.6(2) . . ?
O6 Co2 O4 172.1(2) . . ?
O17 Co2 O4 96.9(2) . . ?
O1 Co2 N3 90.3(2) . . ?
O6 Co2 N3 98.0(2) . . ?
O17 Co2 N3 90.0(2) . . ?
O4 Co2 N3 88.7(2) . . ?
O1 Co2 N4 90.6(2) . . ?
O6 Co2 N4 87.1(2) . . ?
O17 Co2 N4 90.0(2) . . ?
O4 Co2 N4 86.3(2) . . ?
N3 Co2 N4 175.0(2) . . ?
O15 Co3 O11 81.7(2) . . ?
O15 Co3 N7 90.4(3) . . ?
O11 Co3 N7 85.8(2) . . ?
O15 Co3 O13 168.3(2) . . ?
O11 Co3 O13 86.8(2) . . ?
N7 Co3 O13 90.6(2) . . ?
O15 Co3 O10 99.5(2) . . ?
O11 Co3 O10 171.0(2) . . ?
N7 Co3 O10 85.3(2) . . ?
O13 Co3 O10 92.1(2) . . ?
O15 Co3 N8 90.9(2) . . ?
O11 Co3 N8 101.9(2) . . ?
N7 Co3 N8 172.3(3) . . ?
O13 Co3 N8 89.5(2) . . ?
O10 Co3 N8 87.1(2) . . ?
O2 Co4 O3 124.0(2) . . ?
O2 Co4 O5 112.0(2) . . ?
O3 Co4 O5 123.9(2) . . ?
O2 Co4 N2 94.6(3) . . ?
O3 Co4 N2 91.3(2) . . ?
O5 Co4 N2 87.2(2) . . ?
O2 Co4 N1 86.0(2) . . ?
O3 Co4 N1 88.0(2) . . ?
O5 Co4 N1 93.0(2) . . ?
N2 Co4 N1 179.2(3) . . ?
C30 N1 C34 115.8(7) . . ?
C30 N1 Co4 124.9(6) . . ?
C34 N1 Co4 117.4(5) . . ?
C46 N2 C50 117.2(7) . . ?
C46 N2 Co4 121.2(6) . . ?
C50 N2 Co4 121.4(6) . . ?
C57 N3 C53 115.7(7) . . ?
C57 N3 Co2 121.4(6) . . ?
C53 N3 Co2 122.2(5) . . ?
C68 N4 C64 115.1(7) . . ?
C68 N4 Co2 122.8(5) . . ?
C64 N4 Co2 121.9(5) . . ?
C74 N5 C73 116.8(8) . . ?
C74 N5 Co1 120.4(6) . . ?
C73 N5 Co1 120.4(6) . . ?
C79 N6 C75 117.0(8) . . ?
C79 N6 Co1 125.3(6) . . ?
C75 N6 Co1 117.2(7) . . ?
C91 N7 C87 114.7(7) . . ?
C91 N7 Co3 120.8(6) . . ?
C87 N7 Co3 124.1(6) . . ?
C84 N8 C80 117.7(7) . . ?
C84 N8 Co3 119.5(5) . . ?
C80 N8 Co3 122.5(5) . . ?
C110 N10 C109 116.3(12) . . ?
C125 N11 C126 114.1(10) . . ?
C116 N12 C112 115.3(13) . . ?
C96 N13 C100 117.4(12) . . ?
C24 O1 Co2 150.5(5) . . ?
C24 O2 Co4 136.5(5) . . ?
C44 O3 Co4 123.8(5) . . ?
C44 O4 Co2 170.6(5) . . ?
C45 O5 Co4 139.8(5) . . ?
C14 O6 Co2 135.5(5) . . ?
C6 O8 C8 120.0(6) . . ?
C1 O9 Co1 123.2(4) . . ?
C1 O10 Co3 167.6(5) . . ?
C21 O11 Co3 133.4(6) . . ?
C22 O13 Co3 132.9(5) . . ?
C128 O14 Co1 156.8(6) . . ?
C128 O15 Co3 145.2(5) . . ?
C22 O16 Co1 135.8(5) 4_576 . ?
C45 O17 Co2 135.4(5) 4_566 . ?
C23 O73 C15 118.4(6) . . ?

loop_
_geom_bond_atom_site_label_1
_geom_bond_atom_site_label_2
_geom_bond_distance
_geom_bond_site_symmetry_2
_geom_bond_publ_flag
C1 O10 1.233(8) . ?
C1 O9 1.289(8) . ?
C1 C2 1.510(9) . ?
C2 C7 1.383(10) . ?
C2 C3 1.406(9) . ?
C3 C4 1.364(10) . ?
C3 H3 0.9300 . ?
C4 C5 1.375(10) . ?
C4 C128 1.494(10) 4_575 ?
C5 C6 1.374(10) . ?
C5 H5 0.9300 . ?
C6 C7 1.368(10) . ?
C6 O8 1.372(9) . ?
C7 H7 0.9300 . ?
C8 C9 1.373(11) . ?
C8 O8 1.392(8) . ?
C8 C13 1.421(10) . ?
C9 C10 1.388(12) . ?
C9 H9 0.9300 . ?
C10 C11 1.382(11) . ?
C10 H10 0.9300 . ?
C11 C12 1.419(11) . ?
C11 H11 0.9300 . ?
C12 C13 1.401(10) . ?
C12 C45 1.530(10) 4_566 ?
C13 C14 1.513(11) . ?
C14 O7 1.236(9) . ?
C14 O6 1.243(9) . ?
C15 C20 1.364(10) . ?
C15 O73 1.380(9) . ?
C15 C16 1.412(12) . ?
C16 C17 1.347(12) . ?
C16 H16 0.9300 . ?
C17 C18 1.395(12) . ?
C17 H17 0.9300 . ?
C18 C19 1.390(11) . ?
C18 H18 0.9300 . ?
C19 C20 1.418(11) . ?
C19 C22 1.519(10) . ?
C20 C21 1.511(12) . ?
C21 O12 1.236(10) . ?
C21 O11 1.256(10) . ?
C22 O13 1.232(9) . ?
C22 O16 1.265(9) 4_575 ?
C23 O73 1.367(9) . ?
C23 C29 1.369(11) 4_576 ?
C23 C28 1.405(10) 4_576 ?
C24 O1 1.249(9) . ?
C24 O2 1.262(9) . ?
C24 C25 1.498(10) . ?
C25 C26 1.361(10) . ?
C25 C29 1.407(10) . ?
C26 C27 1.376(9) . ?
C26 H26 0.9300 . ?
C27 C28 1.367(10) . ?
C27 C44 1.518(9) 4_565 ?
C28 H28 0.9300 . ?
C29 H29 0.9300 . ?
C30 N1 1.339(10) . ?
C30 C31 1.368(12) . ?
C30 H30 0.9300 . ?
C31 C32 1.381(13) . ?
C31 H31 0.9300 . ?
C32 C33 1.391(12) . ?
C32 C35 1.514(12) . ?
C33 C34 1.366(12) . ?
C33 H33 0.9300 . ?
C34 N1 1.347(11) . ?
C34 H34 0.9300 . ?
C35 C40 1.366(13) . ?
C35 C36 1.392(12) . ?
C36 C37 1.391(13) . ?
C36 H36 0.9300 . ?
C37 C38 1.376(13) . ?
C37 H37 0.9300 . ?
C38 C39 1.379(13) . ?
C38 C41 1.492(11) . ?
C39 C40 1.394(13) . ?
C39 H39 0.9300 . ?
C40 H40 0.9300 . ?
C41 C43 1.359(13) . ?
C41 C42 1.379(12) . ?
C42 C74 1.408(12) 2_546 ?
C42 H42 0.9300 . ?
C43 C73 1.413(13) 2_546 ?
C43 H43 0.9300 . ?
C44 O4 1.231(8) . ?
C44 O3 1.278(8) . ?
C45 O17 1.237(9) 4_565 ?
C45 O5 1.256(8) . ?
C46 N2 1.306(11) . ?
C46 C47 1.405(12) . ?
C46 H46 0.9300 . ?
C47 C48 1.352(13) . ?
C47 H47 0.9300 . ?
C48 C49 1.399(13) . ?
C48 C51 1.475(12) . ?
C49 C50 1.377(12) . ?
C49 H49 0.9300 . ?
C50 N2 1.325(11) . ?
C50 H50 0.9300 . ?
C51 C94 1.388(15) 2_646 ?
C51 C52 1.413(15) . ?
C52 C95 1.383(14) 2_646 ?
C52 H52 0.9300 . ?
C53 N3 1.332(10) . ?
C53 C54 1.374(12) . ?
C53 H53 0.9300 . ?
C54 C55 1.370(12) . ?
C54 H54 0.9300 . ?
C55 C56 1.394(12) . ?
C55 C58 1.482(12) . ?
C56 C57 1.409(11) . ?
C56 H56 0.9300 . ?
C57 N3 1.334(10) . ?
C57 H57 0.9300 . ?
C58 C59 1.335(16) . ?
C58 C63 1.380(17) . ?
C59 C60 1.382(15) . ?
C59 H59 0.9300 . ?
C60 C61 1.344(16) . ?
C60 H60 0.9300 . ?
C61 C62 1.404(16) . ?
C61 C77 1.491(14) 3_667 ?
C62 C63 1.432(17) . ?
C62 H62 0.9300 . ?
C63 H63 0.9300 . ?
C64 N4 1.353(10) . ?
C64 C65 1.370(12) . ?
C64 H64 0.9300 . ?
C65 C66 1.389(12) . ?
C65 H65 0.9300 . ?
C66 C67 1.369(12) . ?
C66 C69 1.502(12) . ?
C67 C68 1.382(11) . ?
C67 H67 0.9300 . ?
C68 N4 1.347(10) . ?
C68 H68 0.9300 . ?
C69 C70 1.395(12) . ?
C69 C72 1.398(13) . ?
C70 C71 1.417(12) . ?
C70 H70 0.9300 . ?
C71 C85 1.348(11) 2_546 ?
C71 H71 0.9300 . ?
C72 C86 1.401(13) 2_546 ?
C72 H72 0.9300 . ?
C73 N5 1.310(10) . ?
C73 H73 0.9300 . ?
C74 N5 1.308(10) . ?
C74 H74 0.9300 . ?
C75 N6 1.349(12) . ?
C75 C76 1.420(15) . ?
C75 H75 0.9300 . ?
C76 C77 1.350(15) . ?
C76 H76 0.9300 . ?
C77 C78 1.387(14) . ?
C78 C79 1.389(12) . ?
C78 H78 0.9300 . ?
C79 N6 1.317(12) . ?
C79 H79 0.9300 . ?
C80 N8 1.342(9) . ?
C80 C81 1.369(11) . ?
C80 H80 0.9300 . ?
C81 C82 1.385(12) . ?
C81 H81 0.9300 . ?
C82 C83 1.393(12) . ?
C82 C85 1.506(11) . ?
C83 C84 1.373(12) . ?
C83 H83 0.9300 . ?
C84 N8 1.303(10) . ?
C84 H84 0.9300 . ?
C85 C86 1.349(12) . ?
C86 H86 0.9300 . ?
C87 N7 1.362(10) . ?
C87 C88 1.391(11) . ?
C87 H87 0.9300 . ?
C88 C89 1.362(13) . ?
C88 H88 0.9300 . ?
C89 C90 1.387(14) . ?
C89 C92 1.492(12) . ?
C90 C91 1.396(12) . ?
C90 H90 0.9300 . ?
C91 N7 1.345(11) . ?
C91 H91 0.9300 . ?
C92 C95 1.329(14) . ?
C92 C93 1.395(13) . ?
C93 C94 1.379(13) . ?
C93 H93 0.9300 . ?
C94 H94 0.9300 . ?
C95 H95 0.9300 . ?
C96 N13 1.317(17) . ?
C96 C97 1.332(16) . ?
C96 H96 0.9300 . ?
C97 C98 1.355(14) . ?
C97 H97 0.9300 . ?
C98 C99 1.434(14) . ?
C98 C101 1.494(13) . ?
C99 C100 1.352(16) . ?
C99 H99 0.9300 . ?
C100 N13 1.343(17) . ?
C100 H100 0.9300 . ?
C101 C102 1.380(14) . ?
C101 C106 1.389(12) . ?
C102 C103 1.399(15) . ?
C102 H102 0.9300 . ?
C103 C104 1.405(13) . ?
C103 H103 0.9300 . ?
C104 C105 1.393(12) . ?
C104 C107 1.469(14) . ?
C105 C106 1.384(13) . ?
C105 H105 0.9300 . ?
C106 H106 0.9300 . ?
C107 C111 1.381(15) . ?
C107 C108 1.425(16) . ?
C108 C109 1.362(19) . ?
C108 H108 0.9300 . ?
C109 N10 1.340(19) . ?
C109 H109 0.9300 . ?
C110 N10 1.318(18) . ?
C110 C111 1.340(16) . ?
C110 H110 0.9300 . ?
C111 H111 0.9300 . ?
C112 N12 1.311(19) . ?
C112 C113 1.380(19) . ?
C112 H112 0.9300 . ?
C113 C114 1.423(16) . ?
C113 H113 0.9300 . ?
C114 C115 1.377(16) . ?
C114 C117 1.498(16) . ?
C115 C116 1.435(19) . ?
C115 H115 0.9300 . ?
C116 N12 1.282(17) . ?
C116 H116 0.9300 . ?
C117 C122 1.365(13) . ?
C117 C118 1.404(15) . ?
C118 C119 1.407(16) . ?
C118 H118 0.9300 . ?
C119 C120 1.394(13) . ?
C119 H119 0.9300 . ?
C120 C121 1.410(14) . ?
C120 C123 1.440(14) . ?
C121 C122 1.359(14) . ?
C121 H121 0.9300 . ?
C122 H122 0.9300 . ?
C123 C124 1.377(14) . ?
C123 C127 1.410(13) . ?
C124 C125 1.353(15) . ?
C124 H124 0.9300 . ?
C125 N11 1.356(13) . ?
C125 H125 0.9300 . ?
C126 C127 1.353(15) . ?
C126 N11 1.376(13) . ?
C126 H126 0.9300 . ?
C127 H127 0.9300 . ?
C128 O14 1.212(9) . ?
C128 O15 1.251(9) . ?
Co1 O14 1.944(6) . ?
Co1 O9 1.981(5) . ?
Co1 O16 2.013(5) . ?
Co1 N6 2.133(7) . ?
Co1 N5 2.189(7) . ?
Co2 O1 2.024(5) . ?
Co2 O6 2.052(6) . ?
Co2 O17 2.084(5) . ?
Co2 O4 2.103(5) . ?
Co2 N3 2.147(6) . ?
Co2 N4 2.167(6) . ?
Co3 O15 2.049(6) . ?
Co3 O11 2.081(6) . ?
Co3 N7 2.119(7) . ?
Co3 O13 2.122(5) . ?
Co3 O10 2.129(5) . ?
Co3 N8 2.167(6) . ?
Co4 O2 1.956(5) . ?
Co4 O3 1.977(5) . ?
Co4 O5 1.977(5) . ?
Co4 N2 2.136(6) . ?
Co4 N1 2.169(7) . ?

loop_
_geom_torsion_atom_site_label_1
_geom_torsion_atom_site_label_2
_geom_torsion_atom_site_label_3
_geom_torsion_atom_site_label_4
_geom_torsion
_geom_torsion_site_symmetry_1
_geom_torsion_site_symmetry_2
_geom_torsion_site_symmetry_3
_geom_torsion_site_symmetry_4
_geom_torsion_publ_flag
O10 C1 C2 C7 -179.7(6) . . . . ?
O9 C1 C2 C7 -0.3(9) . . . . ?
O10 C1 C2 C3 0.4(10) . . . . ?
O9 C1 C2 C3 179.8(6) . . . . ?
C7 C2 C3 C4 -1.1(10) . . . . ?
C1 C2 C3 C4 178.7(6) . . . . ?
C2 C3 C4 C5 1.5(11) . . . . ?
C2 C3 C4 C128 -177.3(6) . . . 4_575 ?
C3 C4 C5 C6 -1.5(11) . . . . ?
C128 C4 C5 C6 177.3(7) 4_575 . . . ?
C4 C5 C6 C7 1.1(11) . . . . ?
C4 C5 C6 O8 -179.2(6) . . . . ?
O8 C6 C7 C2 179.5(7) . . . . ?
C5 C6 C7 C2 -0.8(11) . . . . ?
C3 C2 C7 C6 0.8(10) . . . . ?
C1 C2 C7 C6 -179.1(6) . . . . ?
O8 C8 C9 C10 -178.0(7) . . . . ?
C13 C8 C9 C10 -3.1(12) . . . . ?
C8 C9 C10 C11 1.2(13) . . . . ?
C9 C10 C11 C12 -0.5(13) . . . . ?
C10 C11 C12 C13 1.6(12) . . . . ?
C10 C11 C12 C45 179.4(7) . . . 4_566 ?
C11 C12 C13 C8 -3.2(10) . . . . ?
C45 C12 C13 C8 179.1(6) 4_566 . . . ?
C11 C12 C13 C14 -179.4(7) . . . . ?
C45 C12 C13 C14 2.9(11) 4_566 . . . ?
C9 C8 C13 C12 4.1(11) . . . . ?
O8 C8 C13 C12 179.1(6) . . . . ?
C9 C8 C13 C14 -179.5(7) . . . . ?
O8 C8 C13 C14 -4.5(9) . . . . ?
C12 C13 C14 O7 115.9(8) . . . . ?
C8 C13 C14 O7 -60.2(9) . . . . ?
C12 C13 C14 O6 -67.1(10) . . . . ?
C8 C13 C14 O6 116.8(8) . . . . ?
C20 C15 C16 C17 -1.5(12) . . . . ?
O73 C15 C16 C17 -175.5(7) . . . . ?
C15 C16 C17 C18 -1.6(13) . . . . ?
C16 C17 C18 C19 4.4(13) . . . . ?
C17 C18 C19 C20 -4.0(12) . . . . ?
C17 C18 C19 C22 175.7(7) . . . . ?
O73 C15 C20 C19 176.0(6) . . . . ?
C16 C15 C20 C19 1.9(11) . . . . ?
O73 C15 C20 C21 -5.7(11) . . . . ?
C16 C15 C20 C21 -179.8(7) . . . . ?
C18 C19 C20 C15 0.9(11) . . . . ?
C22 C19 C20 C15 -178.9(7) . . . . ?
C18 C19 C20 C21 -177.4(7) . . . . ?
C22 C19 C20 C21 2.9(11) . . . . ?
C15 C20 C21 O12 -65.9(11) . . . . ?
C19 C20 C21 O12 112.4(9) . . . . ?
C15 C20 C21 O11 112.7(9) . . . . ?
C19 C20 C21 O11 -69.1(11) . . . . ?
C18 C19 C22 O13 -122.2(9) . . . . ?
C20 C19 C22 O13 57.5(10) . . . . ?
C18 C19 C22 O16 53.0(10) . . . 4_575 ?
C20 C19 C22 O16 -127.3(8) . . . 4_575 ?
O1 C24 C25 C26 165.9(7) . . . . ?
O2 C24 C25 C26 -15.6(11) . . . . ?
O1 C24 C25 C29 -13.2(11) . . . . ?
O2 C24 C25 C29 165.3(7) . . . . ?
C29 C25 C26 C27 0.1(11) . . . . ?
C24 C25 C26 C27 -179.0(7) . . . . ?
C25 C26 C27 C28 -4.4(11) . . . . ?
C25 C26 C27 C44 178.2(7) . . . 4_565 ?
C26 C27 C28 C23 3.5(11) . . . 4_575 ?
C44 C27 C28 C23 -179.1(7) 4_565 . . 4_575 ?
C26 C25 C29 C23 5.0(11) . . . 4_575 ?
C24 C25 C29 C23 -175.9(7) . . . 4_575 ?
N1 C30 C31 C32 0.1(15) . . . . ?
C30 C31 C32 C33 2.4(14) . . . . ?
C30 C31 C32 C35 -175.8(8) . . . . ?
C31 C32 C33 C34 -3.2(14) . . . . ?
C35 C32 C33 C34 174.9(9) . . . . ?
C32 C33 C34 N1 1.7(15) . . . . ?
C31 C32 C35 C40 172.9(10) . . . . ?
C33 C32 C35 C40 -5.2(15) . . . . ?
C31 C32 C35 C36 -4.1(13) . . . . ?
C33 C32 C35 C36 177.8(9) . . . . ?
C40 C35 C36 C37 -0.6(15) . . . . ?
C32 C35 C36 C37 176.6(9) . . . . ?
C35 C36 C37 C38 -2.3(17) . . . . ?
C36 C37 C38 C39 6.3(17) . . . . ?
C36 C37 C38 C41 -176.5(10) . . . . ?
C37 C38 C39 C40 -7.4(17) . . . . ?
C41 C38 C39 C40 175.5(10) . . . . ?
C36 C35 C40 C39 -0.6(17) . . . . ?
C32 C35 C40 C39 -177.8(10) . . . . ?
C38 C39 C40 C35 4.8(19) . . . . ?
C37 C38 C41 C43 155.8(11) . . . . ?
C39 C38 C41 C43 -27.1(16) . . . . ?
C37 C38 C41 C42 -24.5(15) . . . . ?
C39 C38 C41 C42 152.6(11) . . . . ?
C43 C41 C42 C74 1.7(15) . . . 2_546 ?
C38 C41 C42 C74 -177.9(9) . . . 2_546 ?
C42 C41 C43 C73 -1.8(16) . . . 2_546 ?
C38 C41 C43 C73 177.8(9) . . . 2_546 ?
N2 C46 C47 C48 3.0(17) . . . . ?
C46 C47 C48 C49 -3.0(15) . . . . ?
C46 C47 C48 C51 177.1(10) . . . . ?
C47 C48 C49 C50 1.2(14) . . . . ?
C51 C48 C49 C50 -178.9(9) . . . . ?
C48 C49 C50 N2 0.9(15) . . . . ?
C47 C48 C51 C94 -152.3(11) . . . 2_646 ?
C49 C48 C51 C94 27.8(15) . . . 2_646 ?
C47 C48 C51 C52 22.4(16) . . . . ?
C49 C48 C51 C52 -157.5(11) . . . . ?
C94 C51 C52 C95 -4(2) 2_646 . . 2_646 ?
C48 C51 C52 C95 -178.8(12) . . . 2_646 ?
N3 C53 C54 C55 0.8(15) . . . . ?
C53 C54 C55 C56 -6.1(14) . . . . ?
C53 C54 C55 C58 174.3(9) . . . . ?
C54 C55 C56 C57 6.3(13) . . . . ?
C58 C55 C56 C57 -174.1(9) . . . . ?
C55 C56 C57 N3 -1.7(13) . . . . ?
C54 C55 C58 C59 -162.0(13) . . . . ?
C56 C55 C58 C59 18.5(18) . . . . ?
C54 C55 C58 C63 25.7(16) . . . . ?
C56 C55 C58 C63 -153.9(11) . . . . ?
C63 C58 C59 C60 -7(3) . . . . ?
C55 C58 C59 C60 -179.4(14) . . . . ?
C58 C59 C60 C61 -2(3) . . . . ?
C59 C60 C61 C62 9(2) . . . . ?
C59 C60 C61 C77 -178.1(14) . . . 3_667 ?
C60 C61 C62 C63 -7(2) . . . . ?
C77 C61 C62 C63 -179.9(13) 3_667 . . . ?
C59 C58 C63 C62 9(2) . . . . ?
C55 C58 C63 C62 -178.2(12) . . . . ?
C61 C62 C63 C58 -2(2) . . . . ?
N4 C64 C65 C66 -3.4(15) . . . . ?
C64 C65 C66 C67 4.8(14) . . . . ?
C64 C65 C66 C69 -176.3(9) . . . . ?
C65 C66 C67 C68 -3.0(14) . . . . ?
C69 C66 C67 C68 178.1(9) . . . . ?
C66 C67 C68 N4 -0.6(15) . . . . ?
C67 C66 C69 C70 40.4(14) . . . . ?
C65 C66 C69 C70 -138.5(10) . . . . ?
C67 C66 C69 C72 -142.8(11) . . . . ?
C65 C66 C69 C72 38.4(14) . . . . ?
C72 C69 C70 C71 1.2(16) . . . . ?
C66 C69 C70 C71 178.1(9) . . . . ?
C69 C70 C71 C85 -1.4(16) . . . 2_546 ?
C70 C69 C72 C86 -1.2(18) . . . 2_546 ?
C66 C69 C72 C86 -178.2(11) . . . 2_546 ?
N6 C75 C76 C77 1(2) . . . . ?
C75 C76 C77 C78 -1(2) . . . . ?
C75 C76 C77 C61 -176.1(12) . . . 3_667 ?
C76 C77 C78 C79 0.6(18) . . . . ?
C61 C77 C78 C79 175.0(11) 3_667 . . . ?
C77 C78 C79 N6 1.2(18) . . . . ?
N8 C80 C81 C82 0.9(13) . . . . ?
C80 C81 C82 C83 0.3(13) . . . . ?
C80 C81 C82 C85 -178.7(8) . . . . ?
C81 C82 C83 C84 -0.2(13) . . . . ?
C85 C82 C83 C84 178.8(8) . . . . ?
C82 C83 C84 N8 -1.1(14) . . . . ?
C81 C82 C85 C71 39.2(14) . . . 2_556 ?
C83 C82 C85 C71 -139.7(10) . . . 2_556 ?
C81 C82 C85 C86 -142.6(11) . . . . ?
C83 C82 C85 C86 38.5(14) . . . . ?
C71 C85 C86 C72 -1.7(19) 2_556 . . 2_556 ?
C82 C85 C86 C72 -179.9(12) . . . 2_556 ?
N7 C87 C88 C89 2.7(16) . . . . ?
C87 C88 C89 C90 -4.3(16) . . . . ?
C87 C88 C89 C92 173.5(9) . . . . ?
C88 C89 C90 C91 2.7(16) . . . . ?
C92 C89 C90 C91 -175.1(10) . . . . ?
C89 C90 C91 N7 0.7(17) . . . . ?
C88 C89 C92 C95 -26.4(17) . . . . ?
C90 C89 C92 C95 151.4(12) . . . . ?
C88 C89 C92 C93 150.3(11) . . . . ?
C90 C89 C92 C93 -31.9(15) . . . . ?
C95 C92 C93 C94 -2.5(19) . . . . ?
C89 C92 C93 C94 -179.2(11) . . . . ?
C92 C93 C94 C51 0(2) . . . 2_656 ?
C93 C92 C95 C52 2(2) . . . 2_656 ?
C89 C92 C95 C52 178.6(13) . . . 2_656 ?
N13 C96 C97 C98 0(2) . . . . ?
C96 C97 C98 C99 -2.0(18) . . . . ?
C96 C97 C98 C101 -179.7(12) . . . . ?
C97 C98 C99 C100 0.5(17) . . . . ?
C101 C98 C99 C100 178.2(12) . . . . ?
C98 C99 C100 N13 3(2) . . . . ?
C97 C98 C101 C102 18.1(15) . . . . ?
C99 C98 C101 C102 -159.4(11) . . . . ?
C97 C98 C101 C106 -162.2(10) . . . . ?
C99 C98 C101 C106 20.3(15) . . . . ?
C106 C101 C102 C103 1.7(17) . . . . ?
C98 C101 C102 C103 -178.6(10) . . . . ?
C101 C102 C103 C104 -4.2(19) . . . . ?
C102 C103 C104 C105 3.5(18) . . . . ?
C102 C103 C104 C107 -175.3(11) . . . . ?
C103 C104 C105 C106 -0.3(16) . . . . ?
C107 C104 C105 C106 178.4(10) . . . . ?
C104 C105 C106 C101 -2.2(16) . . . . ?
C102 C101 C106 C105 1.5(16) . . . . ?
C98 C101 C106 C105 -178.2(9) . . . . ?
C105 C104 C107 C111 -46.7(18) . . . . ?
C103 C104 C107 C111 132.0(13) . . . . ?
C105 C104 C107 C108 131.8(13) . . . . ?
C103 C104 C107 C108 -49.5(17) . . . . ?
C111 C107 C108 C109 -1(2) . . . . ?
C104 C107 C108 C109 -179.4(13) . . . . ?
C107 C108 C109 N10 -1(3) . . . . ?
N10 C110 C111 C107 0(3) . . . . ?
C108 C107 C111 C110 1(2) . . . . ?
C104 C107 C111 C110 179.7(14) . . . . ?
N12 C112 C113 C114 1(2) . . . . ?
C112 C113 C114 C115 0.3(18) . . . . ?
C112 C113 C114 C117 177.0(12) . . . . ?
C113 C114 C115 C116 -1.5(18) . . . . ?
C117 C114 C115 C116 -178.3(11) . . . . ?
C114 C115 C116 N12 2(2) . . . . ?
C115 C114 C117 C122 32.2(16) . . . . ?
C113 C114 C117 C122 -144.2(11) . . . . ?
C115 C114 C117 C118 -147.0(11) . . . . ?
C113 C114 C117 C118 36.5(16) . . . . ?
C122 C117 C118 C119 2.1(15) . . . . ?
C114 C117 C118 C119 -178.6(9) . . . . ?
C117 C118 C119 C120 -1.1(16) . . . . ?
C118 C119 C120 C121 0.1(14) . . . . ?
C118 C119 C120 C123 179.7(9) . . . . ?
C119 C120 C121 C122 0.0(15) . . . . ?
C123 C120 C121 C122 -179.6(9) . . . . ?
C120 C121 C122 C117 1.0(16) . . . . ?
C118 C117 C122 C121 -2.1(15) . . . . ?
C114 C117 C122 C121 178.7(10) . . . . ?
C119 C120 C123 C124 155.5(10) . . . . ?
C121 C120 C123 C124 -24.9(14) . . . . ?
C119 C120 C123 C127 -25.8(14) . . . . ?
C121 C120 C123 C127 153.7(10) . . . . ?
C127 C123 C124 C125 2.9(14) . . . . ?
C120 C123 C124 C125 -178.3(9) . . . . ?
C123 C124 C125 N11 -1.3(16) . . . . ?
N11 C126 C127 C123 -1.1(16) . . . . ?
C124 C123 C127 C126 -1.8(14) . . . . ?
C120 C123 C127 C126 179.4(9) . . . . ?
C31 C30 N1 C34 -1.7(13) . . . . ?
C31 C30 N1 Co4 162.0(7) . . . . ?
C33 C34 N1 C30 0.8(13) . . . . ?
C33 C34 N1 Co4 -164.2(8) . . . . ?
C47 C46 N2 C50 -0.7(14) . . . . ?
C47 C46 N2 Co4 174.9(8) . . . . ?
C49 C50 N2 C46 -1.2(14) . . . . ?
C49 C50 N2 Co4 -176.8(7) . . . . ?
C56 C57 N3 C53 -3.7(12) . . . . ?
C56 C57 N3 Co2 166.4(7) . . . . ?
C54 C53 N3 C57 4.2(12) . . . . ?
C54 C53 N3 Co2 -165.8(7) . . . . ?
C67 C68 N4 C64 2.2(13) . . . . ?
C67 C68 N4 Co2 176.8(7) . . . . ?
C65 C64 N4 C68 -0.2(13) . . . . ?
C65 C64 N4 Co2 -174.8(8) . . . . ?
C42 C74 N5 C73 -2.6(14) 2_556 . . . ?
C42 C74 N5 Co1 160.0(8) 2_556 . . . ?
C43 C73 N5 C74 2.5(15) 2_556 . . . ?
C43 C73 N5 Co1 -160.1(8) 2_556 . . . ?
C78 C79 N6 C75 -2.0(17) . . . . ?
C78 C79 N6 Co1 -173.4(8) . . . . ?
C76 C75 N6 C79 1.0(18) . . . . ?
C76 C75 N6 Co1 173.1(10) . . . . ?
C90 C91 N7 C87 -2.4(15) . . . . ?
C90 C91 N7 Co3 170.7(9) . . . . ?
C88 C87 N7 C91 0.7(13) . . . . ?
C88 C87 N7 Co3 -172.1(7) . . . . ?
C83 C84 N8 C80 2.2(13) . . . . ?
C83 C84 N8 Co3 -171.2(7) . . . . ?
C81 C80 N8 C84 -2.1(12) . . . . ?
C81 C80 N8 Co3 171.1(6) . . . . ?
C111 C110 N10 C109 -2(3) . . . . ?
C108 C109 N10 C110 2(3) . . . . ?
C124 C125 N11 C126 -1.6(15) . . . . ?
C127 C126 N11 C125 2.8(15) . . . . ?
C115 C116 N12 C112 0(2) . . . . ?
C113 C112 N12 C116 -1(3) . . . . ?
C97 C96 N13 C100 3(2) . . . . ?
C99 C100 N13 C96 -4(2) . . . . ?
O2 C24 O1 Co2 -13.8(16) . . . . ?
C25 C24 O1 Co2 164.6(8) . . . . ?
O1 C24 O2 Co4 -49.0(11) . . . . ?
C25 C24 O2 Co4 132.6(6) . . . . ?
O4 C44 O3 Co4 -2.5(10) . . . . ?
C27 C44 O3 Co4 177.0(4) 4_566 . . . ?
O17 C45 O5 Co4 -32.0(13) 4_565 . . . ?
C12 C45 O5 Co4 145.8(6) 4_565 . . . ?
O7 C14 O6 Co2 -148.6(6) . . . . ?
C13 C14 O6 Co2 34.7(11) . . . . ?
C7 C6 O8 C8 0.0(11) . . . . ?
C5 C6 O8 C8 -179.7(7) . . . . ?
C9 C8 O8 C6 -81.6(9) . . . . ?
C13 C8 O8 C6 103.2(8) . . . . ?
O10 C1 O9 Co1 6.0(9) . . . . ?
C2 C1 O9 Co1 -173.3(4) . . . . ?
O9 C1 O10 Co3 81(2) . . . . ?
C2 C1 O10 Co3 -99(2) . . . . ?
O12 C21 O11 Co3 -151.8(7) . . . . ?
C20 C21 O11 Co3 29.8(12) . . . . ?
O16 C22 O13 Co3 172.5(5) 4_575 . . . ?
C19 C22 O13 Co3 -13.0(11) . . . . ?
O15 C128 O14 Co1 10(2) . . . . ?
C4 C128 O14 Co1 -169.5(14) 4_576 . . . ?
O14 C128 O15 Co3 13.1(15) . . . . ?
C4 C128 O15 Co3 -166.9(6) 4_576 . . . ?
C29 C23 O73 C15 164.1(7) 4_576 . . . ?
C28 C23 O73 C15 -17.5(11) 4_576 . . . ?
C20 C15 O73 C23 116.7(8) . . . . ?
C16 C15 O73 C23 -69.2(10) . . . . ?

_cod_database_fobs_code 2108687
